data_4317208
loop_
_publ_author_name
'Jiurong Hu'
'Guifeng Liu'
'Qibai Jiang'
'Rui Zhang'
'Wei Huang'
'Hong Yan'

_publ_contact_author_address
;
    State Key Laboratory of Coordination Chemistry, 
    Nanjing University, 
    Nanjing 210093, 
    P. R. China
;
_publ_contact_author_email hyan1965@nju.edu.cn
_publ_contact_author_fax '(+86)-25- 83314502'
_publ_contact_author_name 'H. Yan'
_publ_contact_author_phone '(+86)-25- 83314502'
_publ_section_title
;
 Controlled Assembly of Ruthenium Complexes through ortho-Carborane
 Dithiolate and Polysulfide Ligands
;
_journal_name_full 'Inorganic Chemistry'
_journal_page_first 11199
_journal_page_last 11204
_journal_paper_doi 10.1021/ic101817u
_journal_volume 49
_journal_year 2010
_chemical_formula_sum 'C24 H48 B20 Ru3 S10'
_chemical_formula_weight 1176.63
_chemical_name_systematic
; 
 ? 
;
_space_group_IT_number 82
_symmetry_cell_setting tetragonal
_symmetry_space_group_name_Hall 'I -4'
_symmetry_space_group_name_H-M 'I -4'
_atom_sites_solution_hydrogens geom
_atom_sites_solution_primary direct
_atom_sites_solution_secondary difmap
_audit_creation_method SHELXL-97
_cell_angle_alpha 90.00
_cell_angle_beta 90.00
_cell_angle_gamma 90.00
_cell_formula_units_Z 8
_cell_length_a 26.7945(18)
_cell_length_b 26.7945(18)
_cell_length_c 14.3185(13)
_cell_measurement_reflns_used 1116
_cell_measurement_temperature 291(2)
_cell_measurement_theta_max 17.10
_cell_measurement_theta_min 2.22
_cell_volume 10279.9(14)
_computing_cell_refinement 'Bruker SMART'
_computing_data_collection 'Bruker SMART'
_computing_data_reduction 'Bruker SAINT'
_computing_molecular_graphics 'Bruker SHELXTL'
_computing_publication_material 'Bruker SHELXTL'
_computing_structure_refinement 'Bruker SHELXTL'
_computing_structure_solution 'Bruker SHELXTL'
_diffrn_ambient_temperature 291(2)
_diffrn_measured_fraction_theta_full 1.000
_diffrn_measured_fraction_theta_max 1.000
_diffrn_measurement_device_type 'CCD area detector'
_diffrn_measurement_method 'phi and omega scans'
_diffrn_radiation_monochromator graphite
_diffrn_radiation_source 'fine-focus sealed tube'
_diffrn_radiation_type MoK\a
_diffrn_radiation_wavelength 0.71073
_diffrn_reflns_av_R_equivalents 0.0508
_diffrn_reflns_av_sigmaI/netI 0.0620
_diffrn_reflns_limit_h_max 33
_diffrn_reflns_limit_h_min -30
_diffrn_reflns_limit_k_max 32
_diffrn_reflns_limit_k_min -24
_diffrn_reflns_limit_l_max 17
_diffrn_reflns_limit_l_min -17
_diffrn_reflns_number 28405
_diffrn_reflns_theta_full 26.00
_diffrn_reflns_theta_max 26.00
_diffrn_reflns_theta_min 1.61
_exptl_absorpt_coefficient_mu 1.298
_exptl_absorpt_correction_T_max 0.7633
_exptl_absorpt_correction_T_min 0.7126
_exptl_absorpt_correction_type multi-scan
_exptl_absorpt_process_details '(SADABS; Bruker, 2000)'
_exptl_crystal_colour red
_exptl_crystal_density_diffrn 1.521
_exptl_crystal_density_method 'not measured'
_exptl_crystal_description block
_exptl_crystal_F_000 4672
_exptl_crystal_size_max 0.28
_exptl_crystal_size_mid 0.24
_exptl_crystal_size_min 0.22
_refine_diff_density_max 0.327
_refine_diff_density_min -0.427
_refine_diff_density_rms 0.083
_refine_ls_abs_structure_details 'Flack H D (1983), Acta Cryst. A39, 876-881'
_refine_ls_abs_structure_Flack 0.03(3)
_refine_ls_extinction_method none
_refine_ls_goodness_of_fit_ref 1.061
_refine_ls_hydrogen_treatment constr
_refine_ls_matrix_type full
_refine_ls_number_parameters 508
_refine_ls_number_reflns 10048
_refine_ls_number_restraints 0
_refine_ls_restrained_S_all 1.061
_refine_ls_R_factor_all 0.0523
_refine_ls_R_factor_gt 0.0437
_refine_ls_shift/su_max 0.000
_refine_ls_shift/su_mean 0.000
_refine_ls_structure_factor_coef Fsqd
_refine_ls_weighting_details 'calc w=1/[\s^2^(Fo^2^)+(0.0497P)^2^+0.0000P] where P=(Fo^2^+2Fc^2^)/3'
_refine_ls_weighting_scheme calc
_refine_ls_wR_factor_gt 0.0928
_refine_ls_wR_factor_ref 0.0946
_reflns_number_gt 8493
_reflns_number_total 10048
_reflns_threshold_expression >2sigma(I)
_cod_data_source_file ic101817u_si_001_1.cif
_cod_data_source_block 6
_cod_depositor_comments
;
The following automatic conversions were performed:

'_symmetry_cell_setting' value 'Tetragonal' changed to 'tetragonal'
according to the built-in table from CIF Core dictionary named
'cif_core.dic' version 2.4.1 from 2010-06-29.

Automatic conversion script
Id: cif_fix_values 1646 2011-03-28 12:23:43Z adriana 
;
_cod_database_code 4317208

loop_
_symmetry_equiv_pos_as_xyz
'x, y, z'
'-x, -y, z'
'y, -x, -z'
'-y, x, -z'
'x+1/2, y+1/2, z+1/2'
'-x+1/2, -y+1/2, z+1/2'
'y+1/2, -x+1/2, -z+1/2'
'-y+1/2, x+1/2, -z+1/2'

loop_
_atom_site_label
_atom_site_type_symbol
_atom_site_fract_x
_atom_site_fract_y
_atom_site_fract_z
_atom_site_U_iso_or_equiv
_atom_site_adp_type
_atom_site_occupancy
_atom_site_symmetry_multiplicity
_atom_site_calc_flag
_atom_site_refinement_flags
_atom_site_disorder_assembly
_atom_site_disorder_group
B3 B 0.6393(2) 0.7401(3) 0.3982(5) 0.0385(15) Uani 1 1 d . . .
H3 H 0.6430 0.7299 0.3241 0.046 Uiso 1 1 calc R . .
B4 B 0.5823(3) 0.7340(3) 0.4610(5) 0.0420(16) Uani 1 1 d . . .
H4 H 0.5484 0.7195 0.4271 0.050 Uiso 1 1 calc R . .
B5 B 0.5788(3) 0.7816(3) 0.5396(5) 0.0439(16) Uani 1 1 d . . .
H5 H 0.5426 0.7980 0.5583 0.053 Uiso 1 1 calc R . .
B6 B 0.6313(2) 0.8185(2) 0.5337(5) 0.0385(14) Uani 1 1 d . . .
H6 H 0.6301 0.8588 0.5484 0.046 Uiso 1 1 calc R . .
B7 B 0.6265(3) 0.7726(3) 0.6180(6) 0.0479(17) Uani 1 1 d . . .
H7 H 0.6226 0.7830 0.6919 0.058 Uiso 1 1 calc R . .
B8 B 0.6829(2) 0.7801(3) 0.5614(5) 0.0455(17) Uani 1 1 d . . .
H8 H 0.7159 0.7958 0.5964 0.055 Uiso 1 1 calc R . .
B9 B 0.6885(3) 0.7319(2) 0.4776(5) 0.0406(15) Uani 1 1 d . . .
H9 H 0.7248 0.7168 0.4556 0.049 Uiso 1 1 calc R . .
B10 B 0.6330(3) 0.6941(3) 0.4897(6) 0.0451(16) Uani 1 1 d . . .
H10 H 0.6325 0.6536 0.4767 0.054 Uiso 1 1 calc R . .
B11 B 0.5965(3) 0.7208(3) 0.5746(5) 0.0453(16) Uani 1 1 d . . .
H11 H 0.5723 0.6976 0.6190 0.054 Uiso 1 1 calc R . .
B12 B 0.6605(3) 0.7185(3) 0.5826(6) 0.0546(19) Uani 1 1 d . . .
H12 H 0.6794 0.6931 0.6316 0.065 Uiso 1 1 calc R . .
B13 B 0.8128(2) 1.0160(3) 0.2831(5) 0.0371(15) Uani 1 1 d . . .
H13 H 0.7749 1.0280 0.2640 0.045 Uiso 1 1 calc R . .
B14 B 0.8534(3) 0.9883(3) 0.2031(5) 0.0418(15) Uani 1 1 d . . .
H14 H 0.8419 0.9832 0.1299 0.050 Uiso 1 1 calc R . .
B15 B 0.8919(2) 0.9430(3) 0.2679(5) 0.0418(15) Uani 1 1 d . . .
H15 H 0.9058 0.9077 0.2387 0.050 Uiso 1 1 calc R . .
B16 B 0.8727(2) 0.9445(2) 0.3792(5) 0.0355(14) Uani 1 1 d . . .
H16 H 0.8733 0.9105 0.4221 0.043 Uiso 1 1 calc R . .
B17 B 0.8857(2) 1.0048(3) 0.4321(6) 0.0448(17) Uani 1 1 d . . .
H17 H 0.8947 1.0099 0.5065 0.054 Uiso 1 1 calc R . .
B18 B 0.8494(3) 1.0502(3) 0.3639(5) 0.0465(17) Uani 1 1 d . . .
H18 H 0.8359 1.0849 0.3964 0.056 Uiso 1 1 calc R . .
B19 B 0.8681(3) 1.0484(3) 0.2482(6) 0.0481(16) Uani 1 1 d . . .
H19 H 0.8667 1.0825 0.2057 0.058 Uiso 1 1 calc R . .
B20 B 0.9171(2) 1.0010(2) 0.2325(5) 0.0365(14) Uani 1 1 d . . .
H20 H 0.9466 1.0034 0.1792 0.044 Uiso 1 1 calc R . .
B21 B 0.9264(3) 0.9764(3) 0.3427(6) 0.0502(19) Uani 1 1 d . . .
H21 H 0.9640 0.9640 0.3625 0.060 Uiso 1 1 calc R . .
B22 B 0.9141(3) 1.0406(3) 0.3321(6) 0.0479(18) Uani 1 1 d . . .
H22 H 0.9429 1.0692 0.3437 0.057 Uiso 1 1 calc R . .
C1 C 0.6069(2) 0.7923(2) 0.4395(4) 0.0402(13) Uani 1 1 d . . .
C2 C 0.6684(2) 0.7907(2) 0.4514(4) 0.0366(12) Uani 1 1 d . . .
C3 C 0.8281(2) 0.9905(2) 0.3869(4) 0.0348(12) Uani 1 1 d . . .
C4 C 0.8300(2) 0.9543(2) 0.2925(4) 0.0385(13) Uani 1 1 d . . .
C5 C 0.6115(4) 0.9680(3) 0.0060(6) 0.071(2) Uani 1 1 d . . .
H5A H 0.6451 0.9692 -0.0169 0.107 Uiso 1 1 calc R . .
H5B H 0.5957 0.9998 -0.0034 0.107 Uiso 1 1 calc R . .
H5C H 0.5932 0.9427 -0.0271 0.107 Uiso 1 1 calc R . .
C6 C 0.6120(2) 0.9554(2) 0.1122(4) 0.0432(14) Uani 1 1 d . . .
H6A H 0.6377 0.9766 0.1403 0.052 Uiso 1 1 calc R . .
C7 C 0.5646(2) 0.9684(3) 0.1593(4) 0.0482(15) Uani 1 1 d . . .
H7A H 0.5677 0.9626 0.2252 0.072 Uiso 1 1 calc R . .
H7B H 0.5381 0.9481 0.1348 0.072 Uiso 1 1 calc R . .
H7C H 0.5571 1.0029 0.1485 0.072 Uiso 1 1 calc R . .
C8 C 0.6278(2) 0.9042(2) 0.1272(4) 0.0403(13) Uani 1 1 d . . .
C9 C 0.59626(19) 0.8659(2) 0.1325(4) 0.0359(12) Uani 1 1 d . . .
H9A H 0.5610 0.8732 0.1447 0.043 Uiso 1 1 calc R . .
C10 C 0.6124(2) 0.8160(2) 0.1413(4) 0.0444(14) Uani 1 1 d . . .
H10A H 0.5882 0.7898 0.1570 0.053 Uiso 1 1 calc R . .
C11 C 0.6645(2) 0.8047(2) 0.1403(4) 0.0412(14) Uani 1 1 d . . .
C12 C 0.6978(2) 0.8455(2) 0.1373(4) 0.0386(13) Uani 1 1 d . . .
H12A H 0.7333 0.8397 0.1499 0.046 Uiso 1 1 calc R . .
C13 C 0.6808(2) 0.8949(2) 0.1243(4) 0.0374(12) Uani 1 1 d . . .
H13A H 0.7043 0.9228 0.1297 0.045 Uiso 1 1 calc R . .
C14 C 0.6831(3) 0.7504(3) 0.1436(5) 0.0529(17) Uani 1 1 d . . .
H14A H 0.6877 0.7383 0.0812 0.079 Uiso 1 1 calc R . .
H14B H 0.6591 0.7301 0.1754 0.079 Uiso 1 1 calc R . .
H14C H 0.7144 0.7491 0.1764 0.079 Uiso 1 1 calc R . .
C15 C 0.7678(2) 1.0989(2) 0.5938(4) 0.0425(14) Uani 1 1 d . . .
H15A H 0.7702 1.1287 0.6308 0.064 Uiso 1 1 calc R . .
H15B H 0.7348 1.0962 0.5683 0.064 Uiso 1 1 calc R . .
H15C H 0.7917 1.1004 0.5439 0.064 Uiso 1 1 calc R . .
C16 C 0.77864(14) 1.05358(13) 0.6549(3) 0.0480(15) Uani 1 1 d G . .
C17 C 0.82639(12) 1.03476(15) 0.6689(3) 0.0444(15) Uani 1 1 d G . .
H17A H 0.8536 1.0453 0.6276 0.053 Uiso 1 1 calc R . .
C18 C 0.83379(10) 0.99496(15) 0.7296(3) 0.0442(15) Uani 1 1 d G . .
H18A H 0.8664 0.9784 0.7317 0.053 Uiso 1 1 calc R . .
C19 C 0.79344(13) 0.97399(14) 0.7763(3) 0.0488(16) Uani 1 1 d G . .
C20 C 0.74568(11) 0.99281(14) 0.7623(3) 0.0433(14) Uani 1 1 d G . .
H20A H 0.7168 0.9748 0.7874 0.052 Uiso 1 1 calc R . .
C21 C 0.73828(11) 1.03261(14) 0.7016(3) 0.0460(15) Uani 1 1 d G . .
H21A H 0.7043 1.0417 0.6831 0.055 Uiso 1 1 calc R . .
C22 C 0.7917(3) 0.9283(2) 0.8483(5) 0.0478(15) Uani 1 1 d . . .
H22A H 0.8210 0.9070 0.8388 0.057 Uiso 1 1 calc R . .
C23 C 0.7937(2) 0.9508(2) 0.9441(4) 0.0471(15) Uani 1 1 d . . .
H23A H 0.7641 0.9702 0.9547 0.071 Uiso 1 1 calc R . .
H23B H 0.8225 0.9720 0.9490 0.071 Uiso 1 1 calc R . .
H23C H 0.7957 0.9248 0.9899 0.071 Uiso 1 1 calc R . .
C24 C 0.7436(3) 0.8960(3) 0.8423(5) 0.0547(17) Uani 1 1 d . . .
H24A H 0.7505 0.8630 0.8648 0.082 Uiso 1 1 calc R . .
H24B H 0.7327 0.8943 0.7785 0.082 Uiso 1 1 calc R . .
H24C H 0.7179 0.9109 0.8797 0.082 Uiso 1 1 calc R . .
Ru1 Ru 0.647419(15) 0.860541(16) 0.25447(3) 0.03432(10) Uani 1 1 d . . .
Ru2 Ru 0.740446(16) 0.904671(16) 0.42237(3) 0.03403(10) Uani 1 1 d . . .
Ru3 Ru 0.777484(18) 0.97045(2) 0.62693(4) 0.04314(13) Uani 1 1 d . . .
S3 S 0.77254(5) 0.98336(5) 0.45980(10) 0.0326(3) Uani 1 1 d . . .
S2 S 0.70499(5) 0.82700(5) 0.36479(10) 0.0328(3) Uani 1 1 d . . .
S8 S 0.61244(5) 0.94809(6) 0.44524(11) 0.0438(4) Uani 1 1 d . . .
S6 S 0.79350(5) 0.86031(5) 0.50073(11) 0.0372(3) Uani 1 1 d . . .
S10 S 0.70467(5) 0.92657(5) 0.57456(11) 0.0387(3) Uani 1 1 d . . .
S7 S 0.66638(5) 0.93538(5) 0.33742(11) 0.0367(3) Uani 1 1 d . . .
S4 S 0.78162(5) 0.90876(6) 0.27643(11) 0.0423(3) Uani 1 1 d . . .
S5 S 0.81443(6) 0.89469(6) 0.61762(11) 0.0454(3) Uani 1 1 d . . .
S9 S 0.65532(6) 0.98476(6) 0.53694(11) 0.0425(3) Uani 1 1 d . . .
S1 S 0.58059(5) 0.83594(6) 0.35298(12) 0.0439(4) Uani 1 1 d . . .

loop_
_atom_site_aniso_label
_atom_site_aniso_U_11
_atom_site_aniso_U_22
_atom_site_aniso_U_33
_atom_site_aniso_U_23
_atom_site_aniso_U_13
_atom_site_aniso_U_12
B3 0.033(3) 0.045(4) 0.038(4) -0.010(3) 0.013(3) -0.008(3)
B4 0.041(4) 0.049(4) 0.036(3) 0.002(3) 0.012(3) -0.024(3)
B5 0.045(4) 0.055(4) 0.032(3) 0.004(3) 0.011(3) -0.009(3)
B6 0.035(3) 0.022(3) 0.058(4) -0.006(3) -0.001(3) 0.001(2)
B7 0.050(4) 0.047(4) 0.047(4) 0.004(3) 0.000(3) -0.016(3)
B8 0.026(3) 0.062(4) 0.048(4) 0.006(3) 0.005(3) 0.023(3)
B9 0.045(4) 0.030(3) 0.047(4) 0.003(3) 0.007(3) 0.005(3)
B10 0.039(4) 0.043(4) 0.054(4) 0.007(3) 0.008(3) -0.013(3)
B11 0.059(4) 0.033(3) 0.044(4) -0.009(3) 0.003(3) -0.013(3)
B12 0.055(4) 0.056(5) 0.053(5) 0.008(4) -0.007(4) 0.001(4)
B13 0.024(3) 0.049(4) 0.039(3) 0.012(3) -0.014(2) 0.001(3)
B14 0.053(4) 0.040(4) 0.032(3) 0.013(3) 0.000(3) -0.004(3)
B15 0.036(3) 0.045(4) 0.045(4) 0.010(3) 0.000(3) -0.002(3)
B16 0.033(3) 0.033(3) 0.041(3) 0.015(3) 0.013(3) 0.005(2)
B17 0.031(3) 0.046(4) 0.057(5) 0.011(3) -0.010(3) -0.013(3)
B18 0.046(4) 0.050(4) 0.044(4) 0.016(3) -0.006(3) -0.013(3)
B19 0.058(4) 0.047(4) 0.039(4) 0.009(3) 0.008(4) 0.004(3)
B20 0.033(3) 0.042(3) 0.035(4) 0.009(3) 0.005(3) 0.000(3)
B21 0.043(4) 0.056(4) 0.052(5) 0.023(3) 0.004(3) -0.005(3)
B22 0.045(4) 0.038(4) 0.061(5) 0.007(3) -0.003(3) -0.015(3)
C1 0.034(3) 0.036(3) 0.050(4) -0.006(3) 0.006(3) -0.007(2)
C2 0.036(3) 0.034(3) 0.040(3) 0.007(2) 0.017(2) 0.002(2)
C3 0.028(3) 0.040(3) 0.036(3) 0.005(2) -0.008(2) -0.004(2)
C4 0.035(3) 0.043(3) 0.038(3) 0.001(2) 0.015(2) -0.006(3)
C5 0.107(7) 0.043(4) 0.063(5) 0.013(3) -0.021(5) -0.005(4)
C6 0.050(3) 0.038(3) 0.042(3) -0.004(2) -0.003(3) -0.011(3)
C7 0.052(4) 0.047(3) 0.045(4) 0.010(3) 0.000(3) 0.007(3)
C8 0.044(3) 0.030(3) 0.048(3) -0.012(3) -0.013(3) -0.010(2)
C9 0.025(2) 0.037(3) 0.045(3) -0.021(3) 0.000(2) -0.003(2)
C10 0.049(3) 0.049(3) 0.035(3) -0.013(3) -0.006(3) -0.002(3)
C11 0.050(3) 0.040(3) 0.033(3) -0.001(2) 0.002(3) 0.020(3)
C12 0.037(3) 0.041(3) 0.038(3) -0.006(2) -0.007(2) 0.010(2)
C13 0.039(3) 0.048(3) 0.025(3) 0.000(2) 0.006(2) 0.006(2)
C14 0.055(4) 0.061(4) 0.042(4) -0.006(3) 0.015(3) 0.033(3)
C15 0.051(3) 0.030(3) 0.046(4) -0.005(2) 0.011(3) -0.014(3)
C16 0.050(4) 0.050(4) 0.044(4) -0.006(3) 0.008(3) -0.010(3)
C17 0.043(3) 0.044(3) 0.046(3) -0.017(3) 0.016(3) -0.024(3)
C18 0.039(3) 0.049(3) 0.044(4) -0.017(3) 0.004(3) -0.014(3)
C19 0.037(3) 0.054(4) 0.056(4) 0.005(3) -0.012(3) 0.004(3)
C20 0.042(3) 0.047(3) 0.041(3) 0.007(3) 0.012(3) 0.005(3)
C21 0.054(4) 0.043(3) 0.041(3) -0.011(3) 0.007(3) -0.013(3)
C22 0.051(4) 0.046(4) 0.047(4) 0.007(3) -0.001(3) 0.003(3)
C23 0.049(3) 0.049(3) 0.044(3) 0.006(3) -0.018(3) 0.016(3)
C24 0.048(4) 0.049(4) 0.067(5) 0.013(3) 0.010(3) -0.008(3)
Ru1 0.0279(2) 0.0330(2) 0.0421(2) -0.00694(19) -0.00025(19) -0.00209(17)
Ru2 0.0310(2) 0.0257(2) 0.0454(2) -0.00238(18) -0.00127(19) -0.00163(17)
Ru3 0.0359(2) 0.0500(3) 0.0436(3) -0.0089(2) -0.0017(2) -0.0082(2)
S3 0.0268(6) 0.0287(6) 0.0422(7) -0.0052(5) -0.0002(5) -0.0045(5)
S2 0.0288(6) 0.0302(6) 0.0394(7) -0.0033(6) 0.0050(6) -0.0034(5)
S8 0.0313(7) 0.0552(9) 0.0449(9) -0.0117(7) -0.0032(6) 0.0112(7)
S6 0.0345(7) 0.0331(7) 0.0441(8) 0.0047(6) -0.0032(6) -0.0008(6)
S10 0.0304(7) 0.0371(7) 0.0484(8) -0.0011(6) 0.0031(6) -0.0021(5)
S7 0.0274(6) 0.0350(7) 0.0476(8) -0.0104(6) -0.0032(5) 0.0012(5)
S4 0.0336(7) 0.0533(9) 0.0400(8) -0.0124(6) -0.0002(6) -0.0068(6)
S5 0.0447(8) 0.0518(9) 0.0397(8) 0.0049(7) -0.0069(6) -0.0004(7)
S9 0.0429(8) 0.0386(7) 0.0460(8) -0.0156(6) -0.0022(6) 0.0065(6)
S1 0.0304(7) 0.0509(9) 0.0503(9) -0.0034(7) 0.0088(6) 0.0032(6)

loop_
_atom_type_symbol
_atom_type_description
_atom_type_scat_dispersion_real
_atom_type_scat_dispersion_imag
_atom_type_scat_source
C C 0.0033 0.0016 'International Tables Vol C Tables 4.2.6.8 and 6.1.1.4'
H H 0.0000 0.0000 'International Tables Vol C Tables 4.2.6.8 and 6.1.1.4'
B B 0.0013 0.0007 'International Tables Vol C Tables 4.2.6.8 and 6.1.1.4'
S S 0.1246 0.1234 'International Tables Vol C Tables 4.2.6.8 and 6.1.1.4'
Ru Ru -1.2594 0.8363 'International Tables Vol C Tables 4.2.6.8 and 6.1.1.4'

loop_
_geom_angle_atom_site_label_1
_geom_angle_atom_site_label_2
_geom_angle_atom_site_label_3
_geom_angle
_geom_angle_site_symmetry_1
_geom_angle_site_symmetry_3
_geom_angle_publ_flag
C2 B3 C1 56.7(3) . . ?
C2 B3 B9 58.4(4) . . ?
C1 B3 B9 104.6(4) . . ?
C2 B3 B4 103.6(4) . . ?
C1 B3 B4 58.5(3) . . ?
B9 B3 B4 107.9(5) . . ?
C2 B3 B10 104.9(5) . . ?
C1 B3 B10 104.7(4) . . ?
B9 B3 B10 61.0(4) . . ?
B4 B3 B10 59.4(4) . . ?
C2 B3 H3 125.1 . . ?
C1 B3 H3 124.7 . . ?
B9 B3 H3 121.8 . . ?
B4 B3 H3 122.8 . . ?
B10 B3 H3 122.6 . . ?
B5 B4 B11 62.5(4) . . ?
B5 B4 C1 57.3(4) . . ?
B11 B4 C1 105.8(5) . . ?
B5 B4 B10 109.8(5) . . ?
B11 B4 B10 59.0(4) . . ?
C1 B4 B10 107.2(4) . . ?
B5 B4 B3 108.2(5) . . ?
B11 B4 B3 108.0(5) . . ?
C1 B4 B3 59.9(3) . . ?
B10 B4 B3 61.1(4) . . ?
B5 B4 H4 120.8 . . ?
B11 B4 H4 122.0 . . ?
C1 B4 H4 124.0 . . ?
B10 B4 H4 121.2 . . ?
B3 B4 H4 121.1 . . ?
C1 B5 B4 61.9(4) . . ?
C1 B5 B7 104.7(5) . . ?
B4 B5 B7 106.6(6) . . ?
C1 B5 B6 58.9(4) . . ?
B4 B5 B6 110.7(5) . . ?
B7 B5 B6 60.3(4) . . ?
C1 B5 B11 106.6(5) . . ?
B4 B5 B11 58.9(4) . . ?
B7 B5 B11 59.1(4) . . ?
B6 B5 B11 109.0(5) . . ?
C1 B5 H5 123.1 . . ?
B4 B5 H5 120.6 . . ?
B7 B5 H5 123.7 . . ?
B6 B5 H5 120.2 . . ?
B11 B5 H5 122.4 . . ?
C1 B6 C2 58.9(4) . . ?
C1 B6 B5 58.2(4) . . ?
C2 B6 B5 104.9(5) . . ?
C1 B6 B7 103.8(5) . . ?
C2 B6 B7 102.3(4) . . ?
B5 B6 B7 59.8(4) . . ?
C1 B6 B8 104.1(5) . . ?
C2 B6 B8 56.4(4) . . ?
B5 B6 B8 107.1(5) . . ?
B7 B6 B8 59.1(4) . . ?
C1 B6 H6 124.1 . . ?
C2 B6 H6 125.1 . . ?
B5 B6 H6 122.1 . . ?
B7 B6 H6 124.3 . . ?
B8 B6 H6 123.3 . . ?
B5 B7 B11 61.9(4) . . ?
B5 B7 B8 109.1(5) . . ?
B11 B7 B8 109.6(6) . . ?
B5 B7 B6 59.9(4) . . ?
B11 B7 B6 110.9(6) . . ?
B8 B7 B6 61.6(4) . . ?
B5 B7 B12 108.0(6) . . ?
B11 B7 B12 58.8(5) . . ?
B8 B7 B12 61.0(5) . . ?
B6 B7 B12 110.0(6) . . ?
B5 B7 H7 121.4 . . ?
B11 B7 H7 120.4 . . ?
B8 B7 H7 120.4 . . ?
B6 B7 H7 119.9 . . ?
B12 B7 H7 121.9 . . ?
C2 B8 B7 105.2(5) . . ?
C2 B8 B9 59.8(4) . . ?
B7 B8 B9 107.9(6) . . ?
C2 B8 B6 60.0(4) . . ?
B7 B8 B6 59.2(4) . . ?
B9 B8 B6 109.8(5) . . ?
C2 B8 B12 104.1(6) . . ?
B7 B8 B12 61.1(5) . . ?
B9 B8 B12 57.9(4) . . ?
B6 B8 B12 108.3(5) . . ?
C2 B8 H8 124.1 . . ?
B7 B8 H8 122.3 . . ?
B9 B8 H8 121.3 . . ?
B6 B8 H8 120.6 . . ?
B12 B8 H8 123.1 . . ?
C2 B9 B12 104.3(5) . . ?
C2 B9 B3 60.4(4) . . ?
B12 B9 B3 105.4(5) . . ?
C2 B9 B8 56.5(4) . . ?
B12 B9 B8 61.5(4) . . ?
B3 B9 B8 106.6(5) . . ?
C2 B9 B10 106.2(5) . . ?
B12 B9 B10 55.9(4) . . ?
B3 B9 B10 60.9(4) . . ?
B8 B9 B10 106.0(5) . . ?
C2 B9 H9 123.9 . . ?
B12 B9 H9 124.0 . . ?
B3 B9 H9 121.6 . . ?
B8 B9 H9 122.6 . . ?
B10 B9 H9 123.2 . . ?
B12 B10 B11 61.3(5) . . ?
B12 B10 B4 106.7(6) . . ?
B11 B10 B4 58.5(4) . . ?
B12 B10 B3 105.7(5) . . ?
B11 B10 B3 106.3(5) . . ?
B4 B10 B3 59.5(4) . . ?
B12 B10 B9 59.2(4) . . ?
B11 B10 B9 107.6(5) . . ?
B4 B10 B9 105.5(5) . . ?
B3 B10 B9 58.0(4) . . ?
B12 B10 H10 122.1 . . ?
B11 B10 H10 121.7 . . ?
B4 B10 H10 123.1 . . ?
B3 B10 H10 123.4 . . ?
B9 B10 H10 123.0 . . ?
B4 B11 B10 62.5(5) . . ?
B4 B11 B7 106.3(5) . . ?
B10 B11 B7 109.0(5) . . ?
B4 B11 B12 107.0(6) . . ?
B10 B11 B12 57.6(5) . . ?
B7 B11 B12 62.4(5) . . ?
B4 B11 B5 58.6(4) . . ?
B10 B11 B5 109.6(5) . . ?
B7 B11 B5 59.0(4) . . ?
B12 B11 B5 108.5(5) . . ?
B4 B11 H11 122.5 . . ?
B10 B11 H11 120.6 . . ?
B7 B11 H11 121.5 . . ?
B12 B11 H11 121.9 . . ?
B5 B11 H11 121.8 . . ?
B10 B12 B9 64.8(5) . . ?
B10 B12 B11 61.1(4) . . ?
B9 B12 B11 111.6(6) . . ?
B10 B12 B8 112.3(6) . . ?
B9 B12 B8 60.7(4) . . ?
B11 B12 B8 107.0(5) . . ?
B10 B12 B7 108.8(6) . . ?
B9 B12 B7 107.5(5) . . ?
B11 B12 B7 58.8(4) . . ?
B8 B12 B7 57.9(4) . . ?
B10 B12 H12 118.1 . . ?
B9 B12 H12 119.1 . . ?
B11 B12 H12 121.6 . . ?
B8 B12 H12 121.8 . . ?
B7 B12 H12 123.8 . . ?
C3 B13 C4 58.4(3) . . ?
C3 B13 B14 104.7(4) . . ?
C4 B13 B14 58.4(4) . . ?
C3 B13 B18 60.0(4) . . ?
C4 B13 B18 107.3(4) . . ?
B14 B13 B18 107.7(5) . . ?
C3 B13 B19 104.0(4) . . ?
C4 B13 B19 105.4(4) . . ?
B14 B13 B19 60.5(4) . . ?
B18 B13 B19 58.2(4) . . ?
C3 B13 H13 124.1 . . ?
C4 B13 H13 123.1 . . ?
B14 B13 H13 122.4 . . ?
B18 B13 H13 121.6 . . ?
B19 B13 H13 123.7 . . ?
C4 B14 B13 60.1(4) . . ?
C4 B14 B19 107.0(5) . . ?
B13 B14 B19 60.9(4) . . ?
C4 B14 B20 106.1(5) . . ?
B13 B14 B20 111.0(5) . . ?
B19 B14 B20 62.1(4) . . ?
C4 B14 B15 58.1(4) . . ?
B13 B14 B15 107.4(5) . . ?
B19 B14 B15 106.8(5) . . ?
B20 B14 B15 58.2(4) . . ?
C4 B14 H14 123.4 . . ?
B13 B14 H14 120.2 . . ?
B19 B14 H14 121.3 . . ?
B20 B14 H14 121.0 . . ?
B15 B14 H14 123.7 . . ?
B21 B15 B16 63.1(4) . . ?
B21 B15 C4 107.9(5) . . ?
B16 B15 C4 60.4(4) . . ?
B21 B15 B20 60.2(4) . . ?
B16 B15 B20 111.6(5) . . ?
C4 B15 B20 105.8(5) . . ?
B21 B15 B14 106.2(5) . . ?
B16 B15 B14 106.9(5) . . ?
C4 B15 B14 56.5(4) . . ?
B20 B15 B14 59.4(4) . . ?
B21 B15 H15 121.1 . . ?
B16 B15 H15 119.2 . . ?
C4 B15 H15 123.8 . . ?
B20 B15 H15 121.2 . . ?
B14 B15 H15 124.3 . . ?
B15 B16 C4 61.2(4) . . ?
B15 B16 C3 107.0(5) . . ?
C4 B16 C3 58.1(3) . . ?
B15 B16 B21 58.4(4) . . ?
C4 B16 B21 104.9(5) . . ?
C3 B16 B21 103.9(5) . . ?
B15 B16 B17 111.1(5) . . ?
C4 B16 B17 107.2(4) . . ?
C3 B16 B17 58.0(3) . . ?
B21 B16 B17 62.2(4) . . ?
B15 B16 H16 120.4 . . ?
C4 B16 H16 123.0 . . ?
C3 B16 H16 124.7 . . ?
B21 B16 H16 123.9 . . ?
B17 B16 H16 120.1 . . ?
C3 B17 B16 58.1(3) . . ?
C3 B17 B18 58.1(4) . . ?
B16 B17 B18 105.4(5) . . ?
C3 B17 B21 100.2(5) . . ?
B16 B17 B21 57.2(4) . . ?
B18 B17 B21 102.5(5) . . ?
C3 B17 B22 100.9(5) . . ?
B16 B17 B22 102.3(5) . . ?
B18 B17 B22 58.1(4) . . ?
B21 B17 B22 56.3(4) . . ?
C3 B17 H17 126.1 . . ?
B16 B17 H17 123.7 . . ?
B18 B17 H17 123.3 . . ?
B21 B17 H17 126.4 . . ?
B22 B17 H17 125.8 . . ?
B19 B18 C3 104.5(5) . . ?
B19 B18 B13 61.3(4) . . ?
C3 B18 B13 57.6(4) . . ?
B19 B18 B22 58.6(4) . . ?
C3 B18 B22 103.4(5) . . ?
B13 B18 B22 107.0(6) . . ?
B19 B18 B17 109.7(6) . . ?
C3 B18 B17 57.4(3) . . ?
B13 B18 B17 107.3(5) . . ?
B22 B18 B17 62.2(4) . . ?
B19 B18 H18 121.6 . . ?
C3 B18 H18 126.2 . . ?
B13 B18 H18 122.0 . . ?
B22 B18 H18 122.9 . . ?
B17 B18 H18 120.6 . . ?
B18 B19 B22 63.0(5) . . ?
B18 B19 B14 108.1(5) . . ?
B22 B19 B14 107.5(5) . . ?
B18 B19 B13 60.5(4) . . ?
B22 B19 B13 109.7(5) . . ?
B14 B19 B13 58.7(4) . . ?
B18 B19 B20 110.0(5) . . ?
B22 B19 B20 59.6(4) . . ?
B14 B19 B20 59.3(4) . . ?
B13 B19 B20 106.9(5) . . ?
B18 B19 H19 119.7 . . ?
B22 B19 H19 120.5 . . ?
B14 B19 H19 123.0 . . ?
B13 B19 H19 122.0 . . ?
B20 B19 H19 122.0 . . ?
B21 B20 B15 57.2(4) . . ?
B21 B20 B22 60.2(4) . . ?
B15 B20 B22 106.1(5) . . ?
B21 B20 B14 106.2(5) . . ?
B15 B20 B14 62.4(4) . . ?
B22 B20 B14 105.0(5) . . ?
B21 B20 B19 104.7(5) . . ?
B15 B20 B19 107.3(5) . . ?
B22 B20 B19 57.2(4) . . ?
B14 B20 B19 58.6(4) . . ?
B21 B20 H20 123.6 . . ?
B15 B20 H20 121.7 . . ?
B22 B20 H20 123.6 . . ?
B14 B20 H20 122.1 . . ?
B19 B20 H20 123.7 . . ?
B15 B21 B20 62.7(4) . . ?
B15 B21 B16 58.5(4) . . ?
B20 B21 B16 109.9(5) . . ?
B15 B21 B22 111.4(6) . . ?
B20 B21 B22 61.4(4) . . ?
B16 B21 B22 110.4(5) . . ?
B15 B21 B17 109.8(5) . . ?
B20 B21 B17 113.1(5) . . ?
B16 B21 B17 60.6(4) . . ?
B22 B21 B17 63.0(5) . . ?
B15 B21 H21 120.8 . . ?
B20 B21 H21 118.8 . . ?
B16 B21 H21 122.0 . . ?
B22 B21 H21 119.2 . . ?
B17 B21 H21 119.1 . . ?
B19 B22 B21 108.1(5) . . ?
B19 B22 B20 63.2(4) . . ?
B21 B22 B20 58.4(4) . . ?
B19 B22 B18 58.4(4) . . ?
B21 B22 B18 107.3(5) . . ?
B20 B22 B18 109.3(5) . . ?
B19 B22 B17 107.5(5) . . ?
B21 B22 B17 60.8(4) . . ?
B20 B22 B17 108.9(5) . . ?
B18 B22 B17 59.7(4) . . ?
B19 B22 H22 121.4 . . ?
B21 B22 H22 122.4 . . ?
B20 B22 H22 120.3 . . ?
B18 B22 H22 122.3 . . ?
B17 B22 H22 121.5 . . ?
B5 C1 B6 62.9(4) . . ?
B5 C1 C2 111.1(5) . . ?
B6 C1 C2 62.3(4) . . ?
B5 C1 B4 60.7(4) . . ?
B6 C1 B4 113.0(5) . . ?
C2 C1 B4 109.8(5) . . ?
B5 C1 B3 112.4(5) . . ?
B6 C1 B3 114.8(5) . . ?
C2 C1 B3 61.4(3) . . ?
B4 C1 B3 61.6(4) . . ?
B5 C1 S1 121.4(4) . . ?
B6 C1 S1 115.5(4) . . ?
C2 C1 S1 117.8(4) . . ?
B4 C1 S1 123.2(4) . . ?
B3 C1 S1 118.0(4) . . ?
B8 C2 C1 109.8(4) . . ?
B8 C2 B9 63.7(4) . . ?
C1 C2 B9 111.1(4) . . ?
B8 C2 B6 63.5(4) . . ?
C1 C2 B6 58.8(4) . . ?
B9 C2 B6 115.7(5) . . ?
B8 C2 B3 113.0(5) . . ?
C1 C2 B3 61.9(4) . . ?
B9 C2 B3 61.2(4) . . ?
B6 C2 B3 112.4(4) . . ?
B8 C2 S2 127.2(4) . . ?
C1 C2 S2 116.3(4) . . ?
B9 C2 S2 117.6(4) . . ?
B6 C2 S2 122.6(4) . . ?
B3 C2 S2 110.6(4) . . ?
C4 C3 B13 61.8(4) . . ?
C4 C3 B17 114.1(5) . . ?
B13 C3 B17 117.4(5) . . ?
C4 C3 B16 60.6(4) . . ?
B13 C3 B16 113.7(5) . . ?
B17 C3 B16 63.9(4) . . ?
C4 C3 B18 111.9(5) . . ?
B13 C3 B18 62.4(4) . . ?
B17 C3 B18 64.5(4) . . ?
B16 C3 B18 114.9(4) . . ?
C4 C3 S3 115.3(4) . . ?
B13 C3 S3 110.4(4) . . ?
B17 C3 S3 122.7(4) . . ?
B16 C3 S3 121.8(4) . . ?
B18 C3 S3 118.3(4) . . ?
C3 C4 B14 108.3(4) . . ?
C3 C4 B16 61.3(3) . . ?
B14 C4 B16 112.6(4) . . ?
C3 C4 B13 59.8(3) . . ?
B14 C4 B13 61.6(4) . . ?
B16 C4 B13 112.6(4) . . ?
C3 C4 B15 107.3(5) . . ?
B14 C4 B15 65.4(4) . . ?
B16 C4 B15 58.5(4) . . ?
B13 C4 B15 114.3(4) . . ?
C3 C4 S4 118.6(4) . . ?
B14 C4 S4 122.4(4) . . ?
B16 C4 S4 118.1(4) . . ?
B13 C4 S4 116.8(4) . . ?
B15 C4 S4 123.3(4) . . ?
C6 C5 H5A 109.5 . . ?
C6 C5 H5B 109.5 . . ?
H5A C5 H5B 109.5 . . ?
C6 C5 H5C 109.5 . . ?
H5A C5 H5C 109.5 . . ?
H5B C5 H5C 109.5 . . ?
C8 C6 C7 113.9(5) . . ?
C8 C6 C5 110.6(6) . . ?
C7 C6 C5 112.7(6) . . ?
C8 C6 H6A 106.3 . . ?
C7 C6 H6A 106.3 . . ?
C5 C6 H6A 106.3 . . ?
C6 C7 H7A 109.5 . . ?
C6 C7 H7B 109.5 . . ?
H7A C7 H7B 109.5 . . ?
C6 C7 H7C 109.5 . . ?
H7A C7 H7C 109.5 . . ?
H7B C7 H7C 109.5 . . ?
C9 C8 C13 119.6(5) . . ?
C9 C8 C6 123.5(5) . . ?
C13 C8 C6 116.5(5) . . ?
C9 C8 Ru1 72.4(4) . . ?
C13 C8 Ru1 72.6(3) . . ?
C6 C8 Ru1 133.3(4) . . ?
C8 C9 C10 122.8(5) . . ?
C8 C9 Ru1 72.8(4) . . ?
C10 C9 Ru1 71.4(3) . . ?
C8 C9 H9A 117.9 . . ?
C10 C9 H9A 117.9 . . ?
Ru1 C9 H9A 117.9 . . ?
C9 C10 C11 119.9(6) . . ?
C9 C10 Ru1 71.6(3) . . ?
C11 C10 Ru1 73.0(3) . . ?
C9 C10 H10A 119.8 . . ?
C11 C10 H10A 119.8 . . ?
Ru1 C10 H10A 119.8 . . ?
C12 C11 C10 117.1(5) . . ?
C12 C11 C14 121.7(6) . . ?
C10 C11 C14 121.2(6) . . ?
C12 C11 Ru1 68.8(3) . . ?
C10 C11 Ru1 69.8(3) . . ?
C14 C11 Ru1 131.9(4) . . ?
C11 C12 C13 121.7(5) . . ?
C11 C12 Ru1 74.3(4) . . ?
C13 C12 Ru1 74.3(3) . . ?
C11 C12 H12A 119.0 . . ?
C13 C12 H12A 119.0 . . ?
Ru1 C12 H12A 119.0 . . ?
C12 C13 C8 118.3(5) . . ?
C12 C13 Ru1 68.7(3) . . ?
C8 C13 Ru1 69.9(3) . . ?
C12 C13 H13A 119.9 . . ?
C8 C13 H13A 119.9 . . ?
Ru1 C13 H13A 119.9 . . ?
C11 C14 H14A 109.5 . . ?
C11 C14 H14B 109.5 . . ?
H14A C14 H14B 109.5 . . ?
C11 C14 H14C 109.5 . . ?
H14A C14 H14C 109.5 . . ?
H14B C14 H14C 109.5 . . ?
C16 C15 H15A 109.5 . . ?
C16 C15 H15B 109.5 . . ?
H15A C15 H15B 109.5 . . ?
C16 C15 H15C 109.5 . . ?
H15A C15 H15C 109.5 . . ?
H15B C15 H15C 109.5 . . ?
C17 C16 C21 120.0 . . ?
C17 C16 C15 123.2(3) . . ?
C21 C16 C15 116.8(3) . . ?
C17 C16 Ru3 71.40(12) . . ?
C21 C16 Ru3 71.13(12) . . ?
C15 C16 Ru3 132.8(3) . . ?
C18 C17 C16 120.0 . . ?
C18 C17 Ru3 70.25(13) . . ?
C16 C17 Ru3 72.70(13) . . ?
C18 C17 H17A 119.5 . . ?
C16 C17 H17A 119.5 . . ?
Ru3 C17 H17A 119.5 . . ?
C17 C18 C19 120.0 . . ?
C17 C18 Ru3 73.39(13) . . ?
C19 C18 Ru3 70.62(13) . . ?
C17 C18 H18A 119.6 . . ?
C19 C18 H18A 119.6 . . ?
Ru3 C18 H18A 119.6 . . ?
C20 C19 C18 120.0 . . ?
C20 C19 C22 110.1(3) . . ?
C18 C19 C22 129.9(3) . . ?
C20 C19 Ru3 72.18(13) . . ?
C18 C19 Ru3 72.46(12) . . ?
C22 C19 Ru3 126.3(3) . . ?
C21 C20 C19 120.0 . . ?
C21 C20 Ru3 73.34(13) . . ?
C19 C20 Ru3 70.84(13) . . ?
C21 C20 H20A 119.7 . . ?
C19 C20 H20A 119.7 . . ?
Ru3 C20 H20A 119.7 . . ?
C20 C21 C16 120.0 . . ?
C20 C21 Ru3 70.19(13) . . ?
C16 C21 Ru3 72.93(12) . . ?
C20 C21 H21A 119.5 . . ?
C16 C21 H21A 119.5 . . ?
Ru3 C21 H21A 119.5 . . ?
C23 C22 C24 107.7(6) . . ?
C23 C22 C19 106.2(5) . . ?
C24 C22 C19 114.4(5) . . ?
C23 C22 H22A 109.4 . . ?
C24 C22 H22A 109.4 . . ?
C19 C22 H22A 109.4 . . ?
C22 C23 H23A 109.5 . . ?
C22 C23 H23B 109.5 . . ?
H23A C23 H23B 109.5 . . ?
C22 C23 H23C 109.5 . . ?
H23A C23 H23C 109.5 . . ?
H23B C23 H23C 109.5 . . ?
C22 C24 H24A 109.5 . . ?
C22 C24 H24B 109.5 . . ?
H24A C24 H24B 109.5 . . ?
C22 C24 H24C 109.5 . . ?
H24A C24 H24C 109.5 . . ?
H24B C24 H24C 109.5 . . ?
C12 Ru1 C10 66.6(2) . . ?
C12 Ru1 C9 77.9(2) . . ?
C10 Ru1 C9 37.0(2) . . ?
C12 Ru1 C8 67.4(2) . . ?
C10 Ru1 C8 65.5(2) . . ?
C9 Ru1 C8 34.8(2) . . ?
C12 Ru1 C11 36.9(2) . . ?
C10 Ru1 C11 37.1(2) . . ?
C9 Ru1 C11 66.4(2) . . ?
C8 Ru1 C11 78.7(2) . . ?
C12 Ru1 C13 37.0(2) . . ?
C10 Ru1 C13 77.6(2) . . ?
C9 Ru1 C13 64.6(2) . . ?
C8 Ru1 C13 37.5(2) . . ?
C11 Ru1 C13 66.1(2) . . ?
C12 Ru1 S1 150.33(16) . . ?
C10 Ru1 S1 88.00(18) . . ?
C9 Ru1 S1 91.13(15) . . ?
C8 Ru1 S1 116.98(16) . . ?
C11 Ru1 S1 113.45(17) . . ?
C13 Ru1 S1 154.28(15) . . ?
C12 Ru1 S2 92.25(15) . . ?
C10 Ru1 S2 123.67(18) . . ?
C9 Ru1 S2 160.63(14) . . ?
C8 Ru1 S2 153.21(15) . . ?
C11 Ru1 S2 95.68(15) . . ?
C13 Ru1 S2 116.31(15) . . ?
S1 Ru1 S2 89.41(5) . . ?
C12 Ru1 S7 113.90(16) . . ?
C10 Ru1 S7 154.86(18) . . ?
C9 Ru1 S7 117.86(14) . . ?
C8 Ru1 S7 90.92(14) . . ?
C11 Ru1 S7 150.78(17) . . ?
C13 Ru1 S7 89.06(16) . . ?
S1 Ru1 S7 95.64(6) . . ?
S2 Ru1 S7 81.32(5) . . ?
S6 Ru2 S3 97.74(5) . . ?
S6 Ru2 S4 100.19(6) . . ?
S3 Ru2 S4 89.38(5) . . ?
S6 Ru2 S2 87.84(5) . . ?
S3 Ru2 S2 173.05(6) . . ?
S4 Ru2 S2 85.55(5) . . ?
S6 Ru2 S10 85.84(6) . . ?
S3 Ru2 S10 74.00(5) . . ?
S4 Ru2 S10 163.01(5) . . ?
S2 Ru2 S10 110.70(5) . . ?
S6 Ru2 S7 164.92(5) . . ?
S3 Ru2 S7 96.20(5) . . ?
S4 Ru2 S7 85.65(5) . . ?
S2 Ru2 S7 78.71(5) . . ?
S10 Ru2 S7 92.51(5) . . ?
C19 Ru3 C20 36.97(6) . . ?
C19 Ru3 C18 36.91(6) . . ?
C20 Ru3 C18 66.23(9) . . ?
C19 Ru3 C21 65.93(9) . . ?
C20 Ru3 C21 36.47(6) . . ?
C18 Ru3 C21 77.38(8) . . ?
C19 Ru3 C17 65.82(8) . . ?
C20 Ru3 C17 77.38(8) . . ?
C18 Ru3 C17 36.36(5) . . ?
C21 Ru3 C17 64.90(8) . . ?
C19 Ru3 S5 90.63(10) . . ?
C20 Ru3 S5 117.76(10) . . ?
C18 Ru3 S5 90.41(10) . . ?
C21 Ru3 S5 154.20(10) . . ?
C17 Ru3 S5 116.66(11) . . ?
C19 Ru3 C16 77.37(8) . . ?
C20 Ru3 C16 65.26(8) . . ?
C18 Ru3 C16 65.16(8) . . ?
C21 Ru3 C16 35.95(6) . . ?
C17 Ru3 C16 35.90(5) . . ?
S5 Ru3 C16 152.55(11) . . ?
C19 Ru3 S10 119.14(10) . . ?
C20 Ru3 S10 95.38(10) . . ?
C18 Ru3 S10 155.58(11) . . ?
C21 Ru3 S10 97.59(10) . . ?
C17 Ru3 S10 159.09(11) . . ?
S5 Ru3 S10 84.13(5) . . ?
C16 Ru3 S10 123.29(11) . . ?
C19 Ru3 S3 166.57(10) . . ?
C20 Ru3 S3 144.13(10) . . ?
C18 Ru3 S3 130.79(11) . . ?
C21 Ru3 S3 109.85(10) . . ?
C17 Ru3 S3 100.76(10) . . ?
S5 Ru3 S3 95.39(6) . . ?
C16 Ru3 S3 92.00(9) . . ?
S10 Ru3 S3 73.53(5) . . ?
C3 S3 Ru2 105.24(19) . . ?
C3 S3 Ru3 122.31(18) . . ?
Ru2 S3 Ru3 96.76(5) . . ?
C2 S2 Ru1 107.36(19) . . ?
C2 S2 Ru2 115.3(2) . . ?
Ru1 S2 Ru2 98.91(5) . . ?
S9 S8 S7 99.41(9) . . ?
S5 S6 Ru2 111.50(8) . . ?
S9 S10 Ru3 103.12(7) . . ?
S9 S10 Ru2 101.22(8) . . ?
Ru3 S10 Ru2 94.42(5) . . ?
S8 S7 Ru1 110.42(7) . . ?
S8 S7 Ru2 103.90(7) . . ?
Ru1 S7 Ru2 97.84(5) . . ?
C4 S4 Ru2 104.76(19) . . ?
S6 S5 Ru3 109.96(8) . . ?
S8 S9 S10 99.44(9) . . ?
C1 S1 Ru1 106.66(18) . . ?

loop_
_geom_bond_atom_site_label_1
_geom_bond_atom_site_label_2
_geom_bond_distance
_geom_bond_site_symmetry_2
_geom_bond_publ_flag
B3 C2 1.741(9) . ?
B3 C1 1.749(9) . ?
B3 B9 1.754(10) . ?
B3 B4 1.779(8) . ?
B3 B10 1.808(10) . ?
B3 H3 1.1000 . ?
B4 B5 1.703(10) . ?
B4 B11 1.708(11) . ?
B4 C1 1.723(8) . ?
B4 B10 1.778(11) . ?
B4 H4 1.1000 . ?
B5 C1 1.644(9) . ?
B5 B7 1.718(11) . ?
B5 B6 1.720(9) . ?
B5 B11 1.768(11) . ?
B5 H5 1.1000 . ?
B6 C1 1.655(9) . ?
B6 C2 1.712(9) . ?
B6 B7 1.728(10) . ?
B6 B8 1.769(9) . ?
B6 H6 1.1000 . ?
B7 B11 1.720(10) . ?
B7 B8 1.726(10) . ?
B7 B12 1.784(12) . ?
B7 H7 1.1000 . ?
B8 C2 1.646(9) . ?
B8 B9 1.769(10) . ?
B8 B12 1.782(11) . ?
B8 H8 1.1000 . ?
B9 C2 1.706(8) . ?
B9 B12 1.719(11) . ?
B9 B10 1.810(10) . ?
B9 H9 1.1000 . ?
B10 B12 1.657(11) . ?
B10 B11 1.716(11) . ?
B10 H10 1.1000 . ?
B11 B12 1.721(11) . ?
B11 H11 1.1000 . ?
B12 H12 1.1000 . ?
B13 C3 1.687(8) . ?
B13 C4 1.721(9) . ?
B13 B14 1.746(10) . ?
B13 B18 1.772(10) . ?
B13 B19 1.786(10) . ?
B13 H13 1.1000 . ?
B14 C4 1.691(8) . ?
B14 B19 1.779(11) . ?
B14 B20 1.791(10) . ?
B14 B15 1.843(10) . ?
B14 H14 1.1000 . ?
B15 B21 1.673(11) . ?
B15 B16 1.675(9) . ?
B15 C4 1.722(9) . ?
B15 B20 1.768(9) . ?
B15 H15 1.1000 . ?
B16 C4 1.708(9) . ?
B16 C3 1.719(8) . ?
B16 B21 1.753(9) . ?
B16 B17 1.818(10) . ?
B16 H16 1.1000 . ?
B17 C3 1.717(8) . ?
B17 B18 1.839(10) . ?
B17 B21 1.846(12) . ?
B17 B22 1.884(11) . ?
B17 H17 1.1000 . ?
B18 B19 1.731(11) . ?
B18 C3 1.731(9) . ?
B18 B22 1.809(11) . ?
B18 H18 1.1000 . ?
B19 B22 1.733(11) . ?
B19 B20 1.841(10) . ?
B19 H19 1.1000 . ?
B20 B21 1.727(10) . ?
B20 B22 1.780(11) . ?
B20 H20 1.1000 . ?
B21 B22 1.759(11) . ?
B21 H21 1.1000 . ?
B22 H22 1.1000 . ?
C1 C2 1.656(8) . ?
C1 S1 1.844(7) . ?
C2 S2 1.857(5) . ?
C3 C4 1.664(8) . ?
C3 S3 1.828(6) . ?
C4 S4 1.796(6) . ?
C5 C6 1.558(10) . ?
C5 H5A 0.9600 . ?
C5 H5B 0.9600 . ?
C5 H5C 0.9600 . ?
C6 C8 1.450(8) . ?
C6 C7 1.480(9) . ?
C6 H6A 0.9800 . ?
C7 H7A 0.9600 . ?
C7 H7B 0.9600 . ?
C7 H7C 0.9600 . ?
C8 C9 1.330(7) . ?
C8 C13 1.444(8) . ?
C8 Ru1 2.229(6) . ?
C9 C10 1.412(9) . ?
C9 Ru1 2.224(6) . ?
C9 H9A 0.9800 . ?
C10 C11 1.428(9) . ?
C10 Ru1 2.221(6) . ?
C10 H10A 0.9800 . ?
C11 C12 1.412(9) . ?
C11 C14 1.538(8) . ?
C11 Ru1 2.263(6) . ?
C12 C13 1.414(8) . ?
C12 Ru1 2.191(6) . ?
C12 H12A 0.9800 . ?
C13 Ru1 2.264(5) . ?
C13 H13A 0.9800 . ?
C14 H14A 0.9600 . ?
C14 H14B 0.9600 . ?
C14 H14C 0.9600 . ?
C15 C16 1.524(7) . ?
C15 H15A 0.9600 . ?
C15 H15B 0.9600 . ?
C15 H15C 0.9600 . ?
C16 C17 1.3900 . ?
C16 C21 1.3900 . ?
C16 Ru3 2.263(4) . ?
C17 C18 1.3900 . ?
C17 Ru3 2.247(3) . ?
C17 H17A 0.9800 . ?
C18 C19 1.3900 . ?
C18 Ru3 2.207(4) . ?
C18 H18A 0.9800 . ?
C19 C20 1.3900 . ?
C19 C22 1.601(7) . ?
C19 Ru3 2.183(4) . ?
C20 C21 1.3900 . ?
C20 Ru3 2.200(4) . ?
C20 H20A 0.9800 . ?
C21 Ru3 2.240(4) . ?
C21 H21A 0.9800 . ?
C22 C23 1.500(9) . ?
C22 C24 1.553(9) . ?
C22 H22A 0.9800 . ?
C23 H23A 0.9600 . ?
C23 H23B 0.9600 . ?
C23 H23C 0.9600 . ?
C24 H24A 0.9600 . ?
C24 H24B 0.9600 . ?
C24 H24C 0.9600 . ?
Ru1 S1 2.3729(15) . ?
Ru1 S2 2.3839(15) . ?
Ru1 S7 2.3853(14) . ?
Ru2 S6 2.1662(15) . ?
Ru2 S3 2.3393(13) . ?
Ru2 S4 2.3656(16) . ?
Ru2 S2 2.4317(13) . ?
Ru2 S10 2.4520(16) . ?
Ru2 S7 2.4688(15) . ?
Ru3 S5 2.2624(18) . ?
Ru3 S10 2.3981(15) . ?
Ru3 S3 2.4217(15) . ?
S8 S9 2.002(2) . ?
S8 S7 2.142(2) . ?
S6 S5 1.991(2) . ?
S10 S9 2.114(2) . ?

loop_
_geom_torsion_atom_site_label_1
_geom_torsion_atom_site_label_2
_geom_torsion_atom_site_label_3
_geom_torsion_atom_site_label_4
_geom_torsion
_geom_torsion_site_symmetry_1
_geom_torsion_site_symmetry_2
_geom_torsion_site_symmetry_3
_geom_torsion_site_symmetry_4
_geom_torsion_publ_flag
C2 B3 B4 B5 3.6(7) . . . . ?
C1 B3 B4 B5 -32.1(5) . . . . ?
B9 B3 B4 B5 64.4(6) . . . . ?
B10 B3 B4 B5 103.1(6) . . . . ?
C2 B3 B4 B11 -62.5(6) . . . . ?
C1 B3 B4 B11 -98.2(5) . . . . ?
B9 B3 B4 B11 -1.7(6) . . . . ?
B10 B3 B4 B11 37.0(5) . . . . ?
C2 B3 B4 C1 35.8(4) . . . . ?
B9 B3 B4 C1 96.5(5) . . . . ?
B10 B3 B4 C1 135.2(5) . . . . ?
C2 B3 B4 B10 -99.4(5) . . . . ?
C1 B3 B4 B10 -135.2(5) . . . . ?
B9 B3 B4 B10 -38.7(5) . . . . ?
B11 B4 B5 C1 134.4(5) . . . . ?
B10 B4 B5 C1 98.1(5) . . . . ?
B3 B4 B5 C1 33.1(5) . . . . ?
B11 B4 B5 B7 36.3(5) . . . . ?
C1 B4 B5 B7 -98.1(5) . . . . ?
B10 B4 B5 B7 0.0(6) . . . . ?
B3 B4 B5 B7 -65.0(6) . . . . ?
B11 B4 B5 B6 100.3(6) . . . . ?
C1 B4 B5 B6 -34.1(5) . . . . ?
B10 B4 B5 B6 64.0(6) . . . . ?
B3 B4 B5 B6 -1.0(7) . . . . ?
C1 B4 B5 B11 -134.4(5) . . . . ?
B10 B4 B5 B11 -36.3(5) . . . . ?
B3 B4 B5 B11 -101.3(6) . . . . ?
B4 B5 B6 C1 35.3(5) . . . . ?
B7 B5 B6 C1 133.2(5) . . . . ?
B11 B5 B6 C1 98.4(5) . . . . ?
C1 B5 B6 C2 -37.5(5) . . . . ?
B4 B5 B6 C2 -2.1(7) . . . . ?
B7 B5 B6 C2 95.7(5) . . . . ?
B11 B5 B6 C2 60.9(6) . . . . ?
C1 B5 B6 B7 -133.2(5) . . . . ?
B4 B5 B6 B7 -97.9(6) . . . . ?
B11 B5 B6 B7 -34.9(5) . . . . ?
C1 B5 B6 B8 -96.3(5) . . . . ?
B4 B5 B6 B8 -61.0(7) . . . . ?
B7 B5 B6 B8 36.9(5) . . . . ?
B11 B5 B6 B8 2.0(7) . . . . ?
C1 B5 B7 B11 -100.8(5) . . . . ?
B4 B5 B7 B11 -36.2(5) . . . . ?
B6 B5 B7 B11 -141.0(5) . . . . ?
C1 B5 B7 B8 1.7(7) . . . . ?
B4 B5 B7 B8 66.3(6) . . . . ?
B6 B5 B7 B8 -38.5(5) . . . . ?
B11 B5 B7 B8 102.5(6) . . . . ?
C1 B5 B7 B6 40.2(5) . . . . ?
B4 B5 B7 B6 104.8(5) . . . . ?
B11 B5 B7 B6 141.0(5) . . . . ?
C1 B5 B7 B12 -63.0(6) . . . . ?
B4 B5 B7 B12 1.5(6) . . . . ?
B6 B5 B7 B12 -103.2(6) . . . . ?
B11 B5 B7 B12 37.8(5) . . . . ?
C1 B6 B7 B5 -39.7(5) . . . . ?
C2 B6 B7 B5 -100.3(5) . . . . ?
B8 B6 B7 B5 -138.1(6) . . . . ?
C1 B6 B7 B11 -3.2(7) . . . . ?
C2 B6 B7 B11 -63.8(6) . . . . ?
B5 B6 B7 B11 36.5(5) . . . . ?
B8 B6 B7 B11 -101.6(7) . . . . ?
C1 B6 B7 B8 98.4(5) . . . . ?
C2 B6 B7 B8 37.8(5) . . . . ?
B5 B6 B7 B8 138.1(6) . . . . ?
C1 B6 B7 B12 60.0(6) . . . . ?
C2 B6 B7 B12 -0.6(6) . . . . ?
B5 B6 B7 B12 99.7(6) . . . . ?
B8 B6 B7 B12 -38.4(5) . . . . ?
B5 B7 B8 C2 -2.5(7) . . . . ?
B11 B7 B8 C2 63.6(7) . . . . ?
B6 B7 B8 C2 -40.2(5) . . . . ?
B12 B7 B8 C2 97.9(6) . . . . ?
B5 B7 B8 B9 -65.1(6) . . . . ?
B11 B7 B8 B9 1.0(7) . . . . ?
B6 B7 B8 B9 -102.8(5) . . . . ?
B12 B7 B8 B9 35.3(5) . . . . ?
B5 B7 B8 B6 37.7(5) . . . . ?
B11 B7 B8 B6 103.8(6) . . . . ?
B12 B7 B8 B6 138.1(6) . . . . ?
B5 B7 B8 B12 -100.4(6) . . . . ?
B11 B7 B8 B12 -34.4(5) . . . . ?
B6 B7 B8 B12 -138.1(6) . . . . ?
C1 B6 B8 C2 36.2(4) . . . . ?
B5 B6 B8 C2 96.9(5) . . . . ?
B7 B6 B8 C2 134.0(5) . . . . ?
C1 B6 B8 B7 -97.8(5) . . . . ?
C2 B6 B8 B7 -134.0(5) . . . . ?
B5 B6 B8 B7 -37.1(5) . . . . ?
C1 B6 B8 B9 1.8(6) . . . . ?
C2 B6 B8 B9 -34.5(4) . . . . ?
B5 B6 B8 B9 62.4(6) . . . . ?
B7 B6 B8 B9 99.5(6) . . . . ?
C1 B6 B8 B12 -59.8(6) . . . . ?
C2 B6 B8 B12 -96.1(6) . . . . ?
B5 B6 B8 B12 0.8(7) . . . . ?
B7 B6 B8 B12 38.0(5) . . . . ?
C1 B3 B9 C2 -34.2(4) . . . . ?
B4 B3 B9 C2 -95.2(5) . . . . ?
B10 B3 B9 C2 -133.1(5) . . . . ?
C2 B3 B9 B12 98.0(5) . . . . ?
C1 B3 B9 B12 63.8(5) . . . . ?
B4 B3 B9 B12 2.8(6) . . . . ?
B10 B3 B9 B12 -35.2(5) . . . . ?
C2 B3 B9 B8 33.8(4) . . . . ?
C1 B3 B9 B8 -0.4(6) . . . . ?
B4 B3 B9 B8 -61.4(6) . . . . ?
B10 B3 B9 B8 -99.4(5) . . . . ?
C2 B3 B9 B10 133.1(5) . . . . ?
C1 B3 B9 B10 99.0(5) . . . . ?
B4 B3 B9 B10 37.9(5) . . . . ?
B7 B8 B9 C2 97.5(5) . . . . ?
B6 B8 B9 C2 34.6(4) . . . . ?
B12 B8 B9 C2 134.2(5) . . . . ?
C2 B8 B9 B12 -134.2(5) . . . . ?
B7 B8 B9 B12 -36.7(5) . . . . ?
B6 B8 B9 B12 -99.6(6) . . . . ?
C2 B8 B9 B3 -35.4(4) . . . . ?
B7 B8 B9 B3 62.1(6) . . . . ?
B6 B8 B9 B3 -0.8(7) . . . . ?
B12 B8 B9 B3 98.8(5) . . . . ?
C2 B8 B9 B10 -99.2(5) . . . . ?
B7 B8 B9 B10 -1.6(6) . . . . ?
B6 B8 B9 B10 -64.6(6) . . . . ?
B12 B8 B9 B10 35.0(5) . . . . ?
B5 B4 B10 B12 -1.7(6) . . . . ?
B11 B4 B10 B12 -39.5(5) . . . . ?
C1 B4 B10 B12 59.0(6) . . . . ?
B3 B4 B10 B12 98.7(5) . . . . ?
B5 B4 B10 B11 37.7(5) . . . . ?
C1 B4 B10 B11 98.5(5) . . . . ?
B3 B4 B10 B11 138.1(5) . . . . ?
B5 B4 B10 B3 -100.4(5) . . . . ?
B11 B4 B10 B3 -138.1(5) . . . . ?
C1 B4 B10 B3 -39.7(4) . . . . ?
B5 B4 B10 B9 -63.6(6) . . . . ?
B11 B4 B10 B9 -101.4(5) . . . . ?
C1 B4 B10 B9 -2.9(6) . . . . ?
B3 B4 B10 B9 36.7(5) . . . . ?
C2 B3 B10 B12 -3.3(6) . . . . ?
C1 B3 B10 B12 -62.1(6) . . . . ?
B9 B3 B10 B12 36.7(5) . . . . ?
B4 B3 B10 B12 -100.5(6) . . . . ?
C2 B3 B10 B11 60.8(6) . . . . ?
C1 B3 B10 B11 2.0(6) . . . . ?
B9 B3 B10 B11 100.8(6) . . . . ?
B4 B3 B10 B11 -36.4(5) . . . . ?
C2 B3 B10 B4 97.2(5) . . . . ?
C1 B3 B10 B4 38.4(4) . . . . ?
B9 B3 B10 B4 137.2(5) . . . . ?
C2 B3 B10 B9 -40.0(4) . . . . ?
C1 B3 B10 B9 -98.8(5) . . . . ?
B4 B3 B10 B9 -137.2(5) . . . . ?
C2 B9 B10 B12 -96.6(6) . . . . ?
B3 B9 B10 B12 -137.9(6) . . . . ?
B8 B9 B10 B12 -37.5(5) . . . . ?
C2 B9 B10 B11 -57.3(7) . . . . ?
B12 B9 B10 B11 39.3(5) . . . . ?
B3 B9 B10 B11 -98.7(6) . . . . ?
B8 B9 B10 B11 1.8(7) . . . . ?
C2 B9 B10 B4 3.9(7) . . . . ?
B12 B9 B10 B4 100.5(6) . . . . ?
B3 B9 B10 B4 -37.4(5) . . . . ?
B8 B9 B10 B4 63.0(6) . . . . ?
C2 B9 B10 B3 41.3(4) . . . . ?
B12 B9 B10 B3 137.9(6) . . . . ?
B8 B9 B10 B3 100.4(5) . . . . ?
B5 B4 B11 B10 -139.5(5) . . . . ?
C1 B4 B11 B10 -100.8(5) . . . . ?
B3 B4 B11 B10 -37.9(5) . . . . ?
B5 B4 B11 B7 -36.2(5) . . . . ?
C1 B4 B11 B7 2.5(7) . . . . ?
B10 B4 B11 B7 103.3(6) . . . . ?
B3 B4 B11 B7 65.4(6) . . . . ?
B5 B4 B11 B12 -101.7(5) . . . . ?
C1 B4 B11 B12 -63.0(6) . . . . ?
B10 B4 B11 B12 37.8(5) . . . . ?
B3 B4 B11 B12 -0.1(7) . . . . ?
C1 B4 B11 B5 38.7(4) . . . . ?
B10 B4 B11 B5 139.5(5) . . . . ?
B3 B4 B11 B5 101.6(5) . . . . ?
B12 B10 B11 B4 136.1(5) . . . . ?
B3 B10 B11 B4 36.8(4) . . . . ?
B9 B10 B11 B4 97.8(5) . . . . ?
B12 B10 B11 B7 37.1(6) . . . . ?
B4 B10 B11 B7 -99.0(6) . . . . ?
B3 B10 B11 B7 -62.1(7) . . . . ?
B9 B10 B11 B7 -1.2(7) . . . . ?
B4 B10 B11 B12 -136.1(5) . . . . ?
B3 B10 B11 B12 -99.2(6) . . . . ?
B9 B10 B11 B12 -38.3(5) . . . . ?
B12 B10 B11 B5 100.0(6) . . . . ?
B4 B10 B11 B5 -36.1(5) . . . . ?
B3 B10 B11 B5 0.8(7) . . . . ?
B9 B10 B11 B5 61.7(7) . . . . ?
B5 B7 B11 B4 36.0(5) . . . . ?
B8 B7 B11 B4 -65.8(7) . . . . ?
B6 B7 B11 B4 0.4(7) . . . . ?
B12 B7 B11 B4 -101.1(6) . . . . ?
B5 B7 B11 B10 102.0(6) . . . . ?
B8 B7 B11 B10 0.2(8) . . . . ?
B6 B7 B11 B10 66.3(7) . . . . ?
B12 B7 B11 B10 -35.1(5) . . . . ?
B5 B7 B11 B12 137.1(6) . . . . ?
B8 B7 B11 B12 35.3(5) . . . . ?
B6 B7 B11 B12 101.4(6) . . . . ?
B8 B7 B11 B5 -101.8(6) . . . . ?
B6 B7 B11 B5 -35.7(5) . . . . ?
B12 B7 B11 B5 -137.1(6) . . . . ?
C1 B5 B11 B4 -41.2(5) . . . . ?
B7 B5 B11 B4 -138.6(5) . . . . ?
B6 B5 B11 B4 -103.3(5) . . . . ?
C1 B5 B11 B10 -3.4(7) . . . . ?
B4 B5 B11 B10 37.7(5) . . . . ?
B7 B5 B11 B10 -100.9(6) . . . . ?
B6 B5 B11 B10 -65.5(7) . . . . ?
C1 B5 B11 B7 97.5(5) . . . . ?
B4 B5 B11 B7 138.6(5) . . . . ?
B6 B5 B11 B7 35.4(5) . . . . ?
C1 B5 B11 B12 57.9(7) . . . . ?
B4 B5 B11 B12 99.1(6) . . . . ?
B7 B5 B11 B12 -39.6(5) . . . . ?
B6 B5 B11 B12 -4.2(7) . . . . ?
B11 B10 B12 B9 -136.6(5) . . . . ?
B4 B10 B12 B9 -98.4(5) . . . . ?
B3 B10 B12 B9 -36.2(5) . . . . ?
B4 B10 B12 B11 38.1(5) . . . . ?
B3 B10 B12 B11 100.4(5) . . . . ?
B9 B10 B12 B11 136.6(5) . . . . ?
B11 B10 B12 B8 -97.7(6) . . . . ?
B4 B10 B12 B8 -59.5(7) . . . . ?
B3 B10 B12 B8 2.7(7) . . . . ?
B9 B10 B12 B8 38.9(5) . . . . ?
B11 B10 B12 B7 -35.5(5) . . . . ?
B4 B10 B12 B7 2.6(7) . . . . ?
B3 B10 B12 B7 64.8(6) . . . . ?
B9 B10 B12 B7 101.0(6) . . . . ?
C2 B9 B12 B10 100.1(6) . . . . ?
B3 B9 B12 B10 37.4(5) . . . . ?
B8 B9 B12 B10 138.2(5) . . . . ?
C2 B9 B12 B11 59.7(7) . . . . ?
B3 B9 B12 B11 -2.9(7) . . . . ?
B8 B9 B12 B11 97.9(6) . . . . ?
B10 B9 B12 B11 -40.4(5) . . . . ?
C2 B9 B12 B8 -38.1(4) . . . . ?
B3 B9 B12 B8 -100.8(5) . . . . ?
B10 B9 B12 B8 -138.2(5) . . . . ?
C2 B9 B12 B7 -2.9(7) . . . . ?
B3 B9 B12 B7 -65.6(6) . . . . ?
B8 B9 B12 B7 35.2(5) . . . . ?
B10 B9 B12 B7 -103.0(6) . . . . ?
B4 B11 B12 B10 -40.1(5) . . . . ?
B7 B11 B12 B10 -140.0(6) . . . . ?
B5 B11 B12 B10 -102.0(6) . . . . ?
B4 B11 B12 B9 1.9(7) . . . . ?
B10 B11 B12 B9 42.0(5) . . . . ?
B7 B11 B12 B9 -97.9(6) . . . . ?
B5 B11 B12 B9 -59.9(7) . . . . ?
B4 B11 B12 B8 66.5(7) . . . . ?
B10 B11 B12 B8 106.6(6) . . . . ?
B7 B11 B12 B8 -33.4(5) . . . . ?
B5 B11 B12 B8 4.6(7) . . . . ?
B4 B11 B12 B7 99.9(6) . . . . ?
B10 B11 B12 B7 140.0(6) . . . . ?
B5 B11 B12 B7 38.0(5) . . . . ?
C2 B8 B12 B10 -1.0(7) . . . . ?
B7 B8 B12 B10 98.8(6) . . . . ?
B9 B8 B12 B10 -40.7(6) . . . . ?
B6 B8 B12 B10 61.7(7) . . . . ?
C2 B8 B12 B9 39.7(5) . . . . ?
B7 B8 B12 B9 139.5(6) . . . . ?
B6 B8 B12 B9 102.3(6) . . . . ?
C2 B8 B12 B11 -66.0(6) . . . . ?
B7 B8 B12 B11 33.8(5) . . . . ?
B9 B8 B12 B11 -105.7(6) . . . . ?
B6 B8 B12 B11 -3.4(7) . . . . ?
C2 B8 B12 B7 -99.8(5) . . . . ?
B9 B8 B12 B7 -139.5(6) . . . . ?
B6 B8 B12 B7 -37.1(5) . . . . ?
B5 B7 B12 B10 -2.7(7) . . . . ?
B11 B7 B12 B10 36.5(5) . . . . ?
B8 B7 B12 B10 -105.1(6) . . . . ?
B6 B7 B12 B10 -66.4(7) . . . . ?
B5 B7 B12 B9 66.0(6) . . . . ?
B11 B7 B12 B9 105.1(6) . . . . ?
B8 B7 B12 B9 -36.4(5) . . . . ?
B6 B7 B12 B9 2.3(7) . . . . ?
B5 B7 B12 B11 -39.2(5) . . . . ?
B8 B7 B12 B11 -141.6(6) . . . . ?
B6 B7 B12 B11 -102.9(6) . . . . ?
B5 B7 B12 B8 102.4(6) . . . . ?
B11 B7 B12 B8 141.6(6) . . . . ?
B6 B7 B12 B8 38.7(5) . . . . ?
C3 B13 B14 C4 37.1(4) . . . . ?
B18 B13 B14 C4 99.8(5) . . . . ?
B19 B13 B14 C4 135.1(5) . . . . ?
C3 B13 B14 B19 -98.0(5) . . . . ?
C4 B13 B14 B19 -135.1(5) . . . . ?
B18 B13 B14 B19 -35.3(5) . . . . ?
C3 B13 B14 B20 -59.9(6) . . . . ?
C4 B13 B14 B20 -97.0(5) . . . . ?
B18 B13 B14 B20 2.8(6) . . . . ?
B19 B13 B14 B20 38.1(5) . . . . ?
C3 B13 B14 B15 2.0(6) . . . . ?
C4 B13 B14 B15 -35.1(4) . . . . ?
B18 B13 B14 B15 64.7(6) . . . . ?
B19 B13 B14 B15 99.9(5) . . . . ?
C4 B14 B15 B21 -101.0(6) . . . . ?
B13 B14 B15 B21 -65.0(6) . . . . ?
B19 B14 B15 B21 -1.0(6) . . . . ?
B20 B14 B15 B21 39.3(5) . . . . ?
C4 B14 B15 B16 -34.8(5) . . . . ?
B13 B14 B15 B16 1.2(6) . . . . ?
B19 B14 B15 B16 65.2(6) . . . . ?
B20 B14 B15 B16 105.5(5) . . . . ?
B13 B14 B15 C4 36.0(4) . . . . ?
B19 B14 B15 C4 100.0(5) . . . . ?
B20 B14 B15 C4 140.3(5) . . . . ?
C4 B14 B15 B20 -140.3(5) . . . . ?
B13 B14 B15 B20 -104.3(5) . . . . ?
B19 B14 B15 B20 -40.3(5) . . . . ?
B21 B15 B16 C4 133.1(5) . . . . ?
B20 B15 B16 C4 96.3(5) . . . . ?
B14 B15 B16 C4 33.2(4) . . . . ?
B21 B15 B16 C3 96.2(5) . . . . ?
C4 B15 B16 C3 -37.0(4) . . . . ?
B20 B15 B16 C3 59.4(6) . . . . ?
B14 B15 B16 C3 -3.8(6) . . . . ?
C4 B15 B16 B21 -133.1(5) . . . . ?
B20 B15 B16 B21 -36.8(5) . . . . ?
B14 B15 B16 B21 -100.0(5) . . . . ?
B21 B15 B16 B17 34.6(5) . . . . ?
C4 B15 B16 B17 -98.6(5) . . . . ?
B20 B15 B16 B17 -2.2(6) . . . . ?
B14 B15 B16 B17 -65.4(6) . . . . ?
B15 B16 B17 C3 97.4(5) . . . . ?
C4 B16 B17 C3 32.3(4) . . . . ?
B21 B16 B17 C3 130.5(5) . . . . ?
B15 B16 B17 B18 62.1(6) . . . . ?
C4 B16 B17 B18 -3.0(6) . . . . ?
C3 B16 B17 B18 -35.3(4) . . . . ?
B21 B16 B17 B18 95.2(5) . . . . ?
B15 B16 B17 B21 -33.1(5) . . . . ?
C4 B16 B17 B21 -98.2(5) . . . . ?
C3 B16 B17 B21 -130.5(5) . . . . ?
B15 B16 B17 B22 2.1(6) . . . . ?
C4 B16 B17 B22 -63.0(5) . . . . ?
C3 B16 B17 B22 -95.3(5) . . . . ?
B21 B16 B17 B22 35.2(4) . . . . ?
C3 B13 B18 B19 133.3(5) . . . . ?
C4 B13 B18 B19 97.7(5) . . . . ?
B14 B13 B18 B19 36.2(5) . . . . ?
C4 B13 B18 C3 -35.6(4) . . . . ?
B14 B13 B18 C3 -97.1(5) . . . . ?
B19 B13 B18 C3 -133.3(5) . . . . ?
C3 B13 B18 B22 95.4(5) . . . . ?
C4 B13 B18 B22 59.8(6) . . . . ?
B14 B13 B18 B22 -1.7(6) . . . . ?
B19 B13 B18 B22 -38.0(4) . . . . ?
C3 B13 B18 B17 30.0(4) . . . . ?
C4 B13 B18 B17 -5.6(6) . . . . ?
B14 B13 B18 B17 -67.1(6) . . . . ?
B19 B13 B18 B17 -103.4(6) . . . . ?
C3 B17 B18 B19 -95.0(6) . . . . ?
B16 B17 B18 B19 -59.7(6) . . . . ?
B21 B17 B18 B19 -0.7(6) . . . . ?
B22 B17 B18 B19 35.5(5) . . . . ?
B16 B17 B18 C3 35.3(4) . . . . ?
B21 B17 B18 C3 94.3(5) . . . . ?
B22 B17 B18 C3 130.5(6) . . . . ?
C3 B17 B18 B13 -30.0(5) . . . . ?
B16 B17 B18 B13 5.3(6) . . . . ?
B21 B17 B18 B13 64.3(6) . . . . ?
B22 B17 B18 B13 100.4(6) . . . . ?
C3 B17 B18 B22 -130.5(6) . . . . ?
B16 B17 B18 B22 -95.1(5) . . . . ?
B21 B17 B18 B22 -36.1(5) . . . . ?
C3 B18 B19 B22 -97.1(5) . . . . ?
B13 B18 B19 B22 -136.4(5) . . . . ?
B17 B18 B19 B22 -37.0(5) . . . . ?
C3 B18 B19 B14 3.8(6) . . . . ?
B13 B18 B19 B14 -35.6(5) . . . . ?
B22 B18 B19 B14 100.8(5) . . . . ?
B17 B18 B19 B14 63.9(6) . . . . ?
C3 B18 B19 B13 39.3(4) . . . . ?
B22 B18 B19 B13 136.4(5) . . . . ?
B17 B18 B19 B13 99.4(5) . . . . ?
C3 B18 B19 B20 -59.3(6) . . . . ?
B13 B18 B19 B20 -98.6(5) . . . . ?
B22 B18 B19 B20 37.8(5) . . . . ?
B17 B18 B19 B20 0.8(7) . . . . ?
C4 B14 B19 B18 -3.5(7) . . . . ?
B13 B14 B19 B18 36.3(5) . . . . ?
B20 B14 B19 B18 -103.0(5) . . . . ?
B15 B14 B19 B18 -64.5(6) . . . . ?
C4 B14 B19 B22 63.0(6) . . . . ?
B13 B14 B19 B22 102.9(5) . . . . ?
B20 B14 B19 B22 -36.5(5) . . . . ?
B15 B14 B19 B22 2.0(7) . . . . ?
C4 B14 B19 B13 -39.8(5) . . . . ?
B20 B14 B19 B13 -139.4(5) . . . . ?
B15 B14 B19 B13 -100.9(5) . . . . ?
C4 B14 B19 B20 99.5(5) . . . . ?
B13 B14 B19 B20 139.4(5) . . . . ?
B15 B14 B19 B20 38.5(4) . . . . ?
C3 B13 B19 B18 -40.5(5) . . . . ?
C4 B13 B19 B18 -101.1(5) . . . . ?
B14 B13 B19 B18 -139.7(5) . . . . ?
C3 B13 B19 B22 0.3(7) . . . . ?
C4 B13 B19 B22 -60.3(6) . . . . ?
B14 B13 B19 B22 -98.9(6) . . . . ?
B18 B13 B19 B22 40.7(5) . . . . ?
C3 B13 B19 B14 99.2(5) . . . . ?
C4 B13 B19 B14 38.6(5) . . . . ?
B18 B13 B19 B14 139.7(5) . . . . ?
C3 B13 B19 B20 63.4(6) . . . . ?
C4 B13 B19 B20 2.8(6) . . . . ?
B14 B13 B19 B20 -35.8(4) . . . . ?
B18 B13 B19 B20 103.9(6) . . . . ?
B16 B15 B20 B21 38.0(5) . . . . ?
C4 B15 B20 B21 101.9(6) . . . . ?
B14 B15 B20 B21 135.5(5) . . . . ?
B21 B15 B20 B22 -36.7(5) . . . . ?
B16 B15 B20 B22 1.3(6) . . . . ?
C4 B15 B20 B22 65.2(6) . . . . ?
B14 B15 B20 B22 98.8(5) . . . . ?
B21 B15 B20 B14 -135.5(5) . . . . ?
B16 B15 B20 B14 -97.5(5) . . . . ?
C4 B15 B20 B14 -33.6(4) . . . . ?
B21 B15 B20 B19 -96.6(6) . . . . ?
B16 B15 B20 B19 -58.6(6) . . . . ?
C4 B15 B20 B19 5.2(6) . . . . ?
B14 B15 B20 B19 38.8(5) . . . . ?
C4 B14 B20 B21 -3.5(7) . . . . ?
B13 B14 B20 B21 60.1(6) . . . . ?
B19 B14 B20 B21 97.6(5) . . . . ?
B15 B14 B20 B21 -37.9(5) . . . . ?
C4 B14 B20 B15 34.4(5) . . . . ?
B13 B14 B20 B15 97.9(5) . . . . ?
B19 B14 B20 B15 135.5(5) . . . . ?
C4 B14 B20 B22 -66.2(6) . . . . ?
B13 B14 B20 B22 -2.7(6) . . . . ?
B19 B14 B20 B22 34.9(4) . . . . ?
B15 B14 B20 B22 -100.6(5) . . . . ?
C4 B14 B20 B19 -101.1(5) . . . . ?
B13 B14 B20 B19 -37.5(5) . . . . ?
B15 B14 B20 B19 -135.5(5) . . . . ?
B18 B19 B20 B21 -0.6(7) . . . . ?
B22 B19 B20 B21 38.6(5) . . . . ?
B14 B19 B20 B21 -100.3(5) . . . . ?
B13 B19 B20 B21 -64.7(6) . . . . ?
B18 B19 B20 B15 59.1(6) . . . . ?
B22 B19 B20 B15 98.3(5) . . . . ?
B14 B19 B20 B15 -40.6(5) . . . . ?
B13 B19 B20 B15 -5.0(7) . . . . ?
B18 B19 B20 B22 -39.2(5) . . . . ?
B14 B19 B20 B22 -138.9(5) . . . . ?
B13 B19 B20 B22 -103.3(6) . . . . ?
B18 B19 B20 B14 99.6(5) . . . . ?
B22 B19 B20 B14 138.9(5) . . . . ?
B13 B19 B20 B14 35.6(4) . . . . ?
B16 B15 B21 B20 -140.1(5) . . . . ?
C4 B15 B21 B20 -98.3(5) . . . . ?
B14 B15 B21 B20 -39.0(5) . . . . ?
C4 B15 B21 B16 41.8(4) . . . . ?
B20 B15 B21 B16 140.1(5) . . . . ?
B14 B15 B21 B16 101.1(5) . . . . ?
B16 B15 B21 B22 -101.4(6) . . . . ?
C4 B15 B21 B22 -59.7(6) . . . . ?
B20 B15 B21 B22 38.6(5) . . . . ?
B14 B15 B21 B22 -0.3(7) . . . . ?
B16 B15 B21 B17 -33.6(5) . . . . ?
C4 B15 B21 B17 8.1(6) . . . . ?
B20 B15 B21 B17 106.4(5) . . . . ?
B14 B15 B21 B17 67.5(6) . . . . ?
B22 B20 B21 B15 138.6(5) . . . . ?
B14 B20 B21 B15 40.3(5) . . . . ?
B19 B20 B21 B15 101.4(5) . . . . ?
B15 B20 B21 B16 -35.6(5) . . . . ?
B22 B20 B21 B16 103.0(6) . . . . ?
B14 B20 B21 B16 4.7(7) . . . . ?
B19 B20 B21 B16 65.8(7) . . . . ?
B15 B20 B21 B22 -138.6(5) . . . . ?
B14 B20 B21 B22 -98.2(5) . . . . ?
B19 B20 B21 B22 -37.2(5) . . . . ?
B15 B20 B21 B17 -101.2(6) . . . . ?
B22 B20 B21 B17 37.4(5) . . . . ?
B14 B20 B21 B17 -60.9(7) . . . . ?
B19 B20 B21 B17 0.2(7) . . . . ?
C4 B16 B21 B15 -41.4(5) . . . . ?
C3 B16 B21 B15 -101.6(5) . . . . ?
B17 B16 B21 B15 -143.2(5) . . . . ?
B15 B16 B21 B20 37.3(5) . . . . ?
C4 B16 B21 B20 -4.1(7) . . . . ?
C3 B16 B21 B20 -64.3(7) . . . . ?
B17 B16 B21 B20 -105.9(6) . . . . ?
B15 B16 B21 B22 103.2(6) . . . . ?
C4 B16 B21 B22 61.8(7) . . . . ?
C3 B16 B21 B22 1.6(7) . . . . ?
B17 B16 B21 B22 -40.0(5) . . . . ?
B15 B16 B21 B17 143.2(5) . . . . ?
C4 B16 B21 B17 101.8(5) . . . . ?
C3 B16 B21 B17 41.6(4) . . . . ?
C3 B17 B21 B15 -8.2(6) . . . . ?
B16 B17 B21 B15 32.8(5) . . . . ?
B18 B17 B21 B15 -67.5(6) . . . . ?
B22 B17 B21 B15 -104.6(6) . . . . ?
C3 B17 B21 B20 59.7(6) . . . . ?
B16 B17 B21 B20 100.7(6) . . . . ?
B18 B17 B21 B20 0.3(7) . . . . ?
B22 B17 B21 B20 -36.7(5) . . . . ?
C3 B17 B21 B16 -41.0(4) . . . . ?
B18 B17 B21 B16 -100.4(5) . . . . ?
B22 B17 B21 B16 -137.4(5) . . . . ?
C3 B17 B21 B22 96.4(5) . . . . ?
B16 B17 B21 B22 137.4(5) . . . . ?
B18 B17 B21 B22 37.0(5) . . . . ?
B18 B19 B22 B21 99.6(6) . . . . ?
B14 B19 B22 B21 -2.2(7) . . . . ?
B13 B19 B22 B21 60.0(7) . . . . ?
B20 B19 B22 B21 -38.6(5) . . . . ?
B18 B19 B22 B20 138.2(5) . . . . ?
B14 B19 B22 B20 36.3(5) . . . . ?
B13 B19 B22 B20 98.5(5) . . . . ?
B14 B19 B22 B18 -101.8(6) . . . . ?
B13 B19 B22 B18 -39.6(5) . . . . ?
B20 B19 B22 B18 -138.2(5) . . . . ?
B18 B19 B22 B17 35.4(5) . . . . ?
B14 B19 B22 B17 -66.4(6) . . . . ?
B13 B19 B22 B17 -4.2(7) . . . . ?
B20 B19 B22 B17 -102.7(5) . . . . ?
B15 B21 B22 B19 1.6(7) . . . . ?
B20 B21 B22 B19 40.8(5) . . . . ?
B16 B21 B22 B19 -61.4(7) . . . . ?
B17 B21 B22 B19 -100.4(6) . . . . ?
B15 B21 B22 B20 -39.2(5) . . . . ?
B16 B21 B22 B20 -102.2(6) . . . . ?
B17 B21 B22 B20 -141.2(5) . . . . ?
B15 B21 B22 B18 63.3(7) . . . . ?
B20 B21 B22 B18 102.4(6) . . . . ?
B16 B21 B22 B18 0.2(8) . . . . ?
B17 B21 B22 B18 -38.8(5) . . . . ?
B15 B21 B22 B17 102.0(6) . . . . ?
B20 B21 B22 B17 141.2(5) . . . . ?
B16 B21 B22 B17 39.0(5) . . . . ?
B21 B20 B22 B19 -135.9(5) . . . . ?
B15 B20 B22 B19 -100.5(5) . . . . ?
B14 B20 B22 B19 -35.5(4) . . . . ?
B15 B20 B22 B21 35.4(5) . . . . ?
B14 B20 B22 B21 100.4(5) . . . . ?
B19 B20 B22 B21 135.9(5) . . . . ?
B21 B20 B22 B18 -98.9(5) . . . . ?
B15 B20 B22 B18 -63.5(6) . . . . ?
B14 B20 B22 B18 1.5(6) . . . . ?
B19 B20 B22 B18 37.0(5) . . . . ?
B21 B20 B22 B17 -35.3(5) . . . . ?
B15 B20 B22 B17 0.1(6) . . . . ?
B14 B20 B22 B17 65.1(6) . . . . ?
B19 B20 B22 B17 100.6(5) . . . . ?
C3 B18 B22 B19 99.0(5) . . . . ?
B13 B18 B22 B19 39.2(5) . . . . ?
B17 B18 B22 B19 140.2(5) . . . . ?
B19 B18 B22 B21 -100.9(6) . . . . ?
C3 B18 B22 B21 -2.0(7) . . . . ?
B13 B18 B22 B21 -61.7(6) . . . . ?
B17 B18 B22 B21 39.3(5) . . . . ?
B19 B18 B22 B20 -39.1(5) . . . . ?
C3 B18 B22 B20 59.9(6) . . . . ?
B13 B18 B22 B20 0.1(6) . . . . ?
B17 B18 B22 B20 101.1(5) . . . . ?
B19 B18 B22 B17 -140.2(5) . . . . ?
C3 B18 B22 B17 -41.2(4) . . . . ?
B13 B18 B22 B17 -101.0(5) . . . . ?
C3 B17 B22 B19 6.3(7) . . . . ?
B16 B17 B22 B19 65.7(6) . . . . ?
B18 B17 B22 B19 -34.9(5) . . . . ?
B21 B17 B22 B19 101.3(6) . . . . ?
C3 B17 B22 B21 -95.0(5) . . . . ?
B16 B17 B22 B21 -35.6(5) . . . . ?
B18 B17 B22 B21 -136.2(6) . . . . ?
C3 B17 B22 B20 -60.7(6) . . . . ?
B16 B17 B22 B20 -1.2(6) . . . . ?
B18 B17 B22 B20 -101.8(6) . . . . ?
B21 B17 B22 B20 34.4(5) . . . . ?
C3 B17 B22 B18 41.2(5) . . . . ?
B16 B17 B22 B18 100.6(5) . . . . ?
B21 B17 B22 B18 136.2(6) . . . . ?
B4 B5 C1 B6 -142.2(5) . . . . ?
B7 B5 C1 B6 -40.9(5) . . . . ?
B11 B5 C1 B6 -102.5(5) . . . . ?
B4 B5 C1 C2 -101.5(5) . . . . ?
B7 B5 C1 C2 -0.2(6) . . . . ?
B6 B5 C1 C2 40.7(4) . . . . ?
B11 B5 C1 C2 -61.8(6) . . . . ?
B7 B5 C1 B4 101.3(6) . . . . ?
B6 B5 C1 B4 142.2(5) . . . . ?
B11 B5 C1 B4 39.7(5) . . . . ?
B4 B5 C1 B3 -34.8(5) . . . . ?
B7 B5 C1 B3 66.5(6) . . . . ?
B6 B5 C1 B3 107.4(5) . . . . ?
B11 B5 C1 B3 4.9(7) . . . . ?
B4 B5 C1 S1 113.2(5) . . . . ?
B7 B5 C1 S1 -145.6(5) . . . . ?
B6 B5 C1 S1 -104.7(5) . . . . ?
B11 B5 C1 S1 152.8(4) . . . . ?
C2 B6 C1 B5 136.6(5) . . . . ?
B7 B6 C1 B5 40.4(5) . . . . ?
B8 B6 C1 B5 101.5(5) . . . . ?
B5 B6 C1 C2 -136.6(5) . . . . ?
B7 B6 C1 C2 -96.2(5) . . . . ?
B8 B6 C1 C2 -35.1(4) . . . . ?
C2 B6 C1 B4 101.1(5) . . . . ?
B5 B6 C1 B4 -35.5(5) . . . . ?
B7 B6 C1 B4 4.9(6) . . . . ?
B8 B6 C1 B4 66.0(6) . . . . ?
C2 B6 C1 B3 33.0(4) . . . . ?
B5 B6 C1 B3 -103.6(5) . . . . ?
B7 B6 C1 B3 -63.2(6) . . . . ?
B8 B6 C1 B3 -2.1(6) . . . . ?
C2 B6 C1 S1 -109.5(4) . . . . ?
B5 B6 C1 S1 113.9(5) . . . . ?
B7 B6 C1 S1 154.3(4) . . . . ?
B8 B6 C1 S1 -144.6(4) . . . . ?
B11 B4 C1 B5 -41.2(5) . . . . ?
B10 B4 C1 B5 -102.9(6) . . . . ?
B3 B4 C1 B5 -143.1(5) . . . . ?
B5 B4 C1 B6 36.3(5) . . . . ?
B11 B4 C1 B6 -4.8(7) . . . . ?
B10 B4 C1 B6 -66.6(6) . . . . ?
B3 B4 C1 B6 -106.8(5) . . . . ?
B5 B4 C1 C2 103.7(5) . . . . ?
B11 B4 C1 C2 62.6(6) . . . . ?
B10 B4 C1 C2 0.8(6) . . . . ?
B3 B4 C1 C2 -39.4(5) . . . . ?
B5 B4 C1 B3 143.1(5) . . . . ?
B11 B4 C1 B3 102.0(5) . . . . ?
B10 B4 C1 B3 40.2(5) . . . . ?
B5 B4 C1 S1 -110.3(5) . . . . ?
B11 B4 C1 S1 -151.5(5) . . . . ?
B10 B4 C1 S1 146.8(5) . . . . ?
B3 B4 C1 S1 106.5(5) . . . . ?
C2 B3 C1 B5 -102.7(5) . . . . ?
B9 B3 C1 B5 -67.7(6) . . . . ?
B4 B3 C1 B5 34.5(5) . . . . ?
B10 B3 C1 B5 -4.4(6) . . . . ?
C2 B3 C1 B6 -33.3(5) . . . . ?
B9 B3 C1 B6 1.6(6) . . . . ?
B4 B3 C1 B6 103.8(5) . . . . ?
B10 B3 C1 B6 65.0(6) . . . . ?
B9 B3 C1 C2 34.9(4) . . . . ?
B4 B3 C1 C2 137.2(5) . . . . ?
B10 B3 C1 C2 98.3(5) . . . . ?
C2 B3 C1 B4 -137.2(5) . . . . ?
B9 B3 C1 B4 -102.2(5) . . . . ?
B10 B3 C1 B4 -38.9(5) . . . . ?
C2 B3 C1 S1 108.2(4) . . . . ?
B9 B3 C1 S1 143.1(4) . . . . ?
B4 B3 C1 S1 -114.7(5) . . . . ?
B10 B3 C1 S1 -153.5(4) . . . . ?
B7 B8 C2 C1 2.3(7) . . . . ?
B9 B8 C2 C1 104.5(5) . . . . ?
B6 B8 C2 C1 -37.5(4) . . . . ?
B12 B8 C2 C1 65.7(5) . . . . ?
B7 B8 C2 B9 -102.1(6) . . . . ?
B6 B8 C2 B9 -141.9(5) . . . . ?
B12 B8 C2 B9 -38.8(5) . . . . ?
B7 B8 C2 B6 39.8(4) . . . . ?
B9 B8 C2 B6 141.9(5) . . . . ?
B12 B8 C2 B6 103.2(5) . . . . ?
B7 B8 C2 B3 -64.7(6) . . . . ?
B9 B8 C2 B3 37.4(4) . . . . ?
B6 B8 C2 B3 -104.5(5) . . . . ?
B12 B8 C2 B3 -1.3(6) . . . . ?
B7 B8 C2 S2 152.0(5) . . . . ?
B9 B8 C2 S2 -105.9(5) . . . . ?
B6 B8 C2 S2 112.2(5) . . . . ?
B12 B8 C2 S2 -144.6(5) . . . . ?
B5 C1 C2 B8 -1.4(6) . . . . ?
B6 C1 C2 B8 39.6(5) . . . . ?
B4 C1 C2 B8 -66.7(6) . . . . ?
B3 C1 C2 B8 -106.2(5) . . . . ?
S1 C1 C2 B8 145.3(4) . . . . ?
B5 C1 C2 B9 67.1(6) . . . . ?
B6 C1 C2 B9 108.1(5) . . . . ?
B4 C1 C2 B9 1.8(6) . . . . ?
B3 C1 C2 B9 -37.7(5) . . . . ?
S1 C1 C2 B9 -146.2(4) . . . . ?
B5 C1 C2 B6 -40.9(5) . . . . ?
B4 C1 C2 B6 -106.2(5) . . . . ?
B3 C1 C2 B6 -145.7(5) . . . . ?
S1 C1 C2 B6 105.8(5) . . . . ?
B5 C1 C2 B3 104.8(5) . . . . ?
B6 C1 C2 B3 145.7(5) . . . . ?
B4 C1 C2 B3 39.5(4) . . . . ?
S1 C1 C2 B3 -108.5(5) . . . . ?
B5 C1 C2 S2 -154.7(4) . . . . ?
B6 C1 C2 S2 -113.8(5) . . . . ?
B4 C1 C2 S2 140.0(4) . . . . ?
B3 C1 C2 S2 100.5(5) . . . . ?
S1 C1 C2 S2 -8.0(6) . . . . ?
B12 B9 C2 B8 40.5(5) . . . . ?
B3 B9 C2 B8 140.3(5) . . . . ?
B10 B9 C2 B8 98.7(5) . . . . ?
B12 B9 C2 C1 -61.8(6) . . . . ?
B3 B9 C2 C1 38.0(4) . . . . ?
B8 B9 C2 C1 -102.3(5) . . . . ?
B10 B9 C2 C1 -3.6(6) . . . . ?
B12 B9 C2 B6 2.8(7) . . . . ?
B3 B9 C2 B6 102.5(5) . . . . ?
B8 B9 C2 B6 -37.8(5) . . . . ?
B10 B9 C2 B6 60.9(6) . . . . ?
B12 B9 C2 B3 -99.8(5) . . . . ?
B8 B9 C2 B3 -140.3(5) . . . . ?
B10 B9 C2 B3 -41.6(4) . . . . ?
B12 B9 C2 S2 160.7(4) . . . . ?
B3 B9 C2 S2 -99.6(5) . . . . ?
B8 B9 C2 S2 120.1(5) . . . . ?
B10 B9 C2 S2 -141.2(4) . . . . ?
C1 B6 C2 B8 -138.0(5) . . . . ?
B5 B6 C2 B8 -100.8(6) . . . . ?
B7 B6 C2 B8 -39.2(5) . . . . ?
B5 B6 C2 C1 37.2(4) . . . . ?
B7 B6 C2 C1 98.8(5) . . . . ?
B8 B6 C2 C1 138.0(5) . . . . ?
C1 B6 C2 B9 -100.2(5) . . . . ?
B5 B6 C2 B9 -63.0(7) . . . . ?
B7 B6 C2 B9 -1.4(7) . . . . ?
B8 B6 C2 B9 37.8(5) . . . . ?
C1 B6 C2 B3 -32.5(5) . . . . ?
B5 B6 C2 B3 4.7(6) . . . . ?
B7 B6 C2 B3 66.3(6) . . . . ?
B8 B6 C2 B3 105.5(6) . . . . ?
C1 B6 C2 S2 103.1(5) . . . . ?
B5 B6 C2 S2 140.3(5) . . . . ?
B7 B6 C2 S2 -158.1(4) . . . . ?
B8 B6 C2 S2 -118.9(6) . . . . ?
C1 B3 C2 B8 101.0(5) . . . . ?
B9 B3 C2 B8 -38.4(4) . . . . ?
B4 B3 C2 B8 64.4(6) . . . . ?
B10 B3 C2 B8 2.9(6) . . . . ?
B9 B3 C2 C1 -139.4(5) . . . . ?
B4 B3 C2 C1 -36.6(4) . . . . ?
B10 B3 C2 C1 -98.1(5) . . . . ?
C1 B3 C2 B9 139.4(5) . . . . ?
B4 B3 C2 B9 102.8(5) . . . . ?
B10 B3 C2 B9 41.3(4) . . . . ?
C1 B3 C2 B6 31.4(5) . . . . ?
B9 B3 C2 B6 -108.0(5) . . . . ?
B4 B3 C2 B6 -5.2(6) . . . . ?
B10 B3 C2 B6 -66.7(6) . . . . ?
C1 B3 C2 S2 -109.6(4) . . . . ?
B9 B3 C2 S2 111.0(4) . . . . ?
B4 B3 C2 S2 -146.2(4) . . . . ?
B10 B3 C2 S2 152.3(4) . . . . ?
B14 B13 C3 C4 -37.1(4) . . . . ?
B18 B13 C3 C4 -139.3(5) . . . . ?
B19 B13 C3 C4 -99.7(5) . . . . ?
C4 B13 C3 B17 104.2(6) . . . . ?
B14 B13 C3 B17 67.1(6) . . . . ?
B18 B13 C3 B17 -35.1(6) . . . . ?
B19 B13 C3 B17 4.5(7) . . . . ?
C4 B13 C3 B16 32.5(4) . . . . ?
B14 B13 C3 B16 -4.6(6) . . . . ?
B18 B13 C3 B16 -106.8(5) . . . . ?
B19 B13 C3 B16 -67.2(6) . . . . ?
C4 B13 C3 B18 139.3(5) . . . . ?
B14 B13 C3 B18 102.2(5) . . . . ?
B19 B13 C3 B18 39.6(5) . . . . ?
C4 B13 C3 S3 -108.6(4) . . . . ?
B14 B13 C3 S3 -145.6(4) . . . . ?
B18 B13 C3 S3 112.1(5) . . . . ?
B19 B13 C3 S3 151.7(4) . . . . ?
B16 B17 C3 C4 -35.1(4) . . . . ?
B18 B17 C3 C4 103.9(5) . . . . ?
B21 B17 C3 C4 5.4(6) . . . . ?
B22 B17 C3 C4 62.7(6) . . . . ?
B16 B17 C3 B13 -104.5(5) . . . . ?
B18 B17 C3 B13 34.4(6) . . . . ?
B21 B17 C3 B13 -64.1(6) . . . . ?
B22 B17 C3 B13 -6.7(7) . . . . ?
B18 B17 C3 B16 138.9(5) . . . . ?
B21 B17 C3 B16 40.5(4) . . . . ?
B22 B17 C3 B16 97.8(5) . . . . ?
B16 B17 C3 B18 -138.9(5) . . . . ?
B21 B17 C3 B18 -98.5(5) . . . . ?
B22 B17 C3 B18 -41.2(5) . . . . ?
B16 B17 C3 S3 112.5(5) . . . . ?
B18 B17 C3 S3 -108.5(5) . . . . ?
B21 B17 C3 S3 153.0(4) . . . . ?
B22 B17 C3 S3 -149.7(4) . . . . ?
B15 B16 C3 C4 38.4(4) . . . . ?
B21 B16 C3 C4 99.1(5) . . . . ?
B17 B16 C3 C4 143.0(5) . . . . ?
B15 B16 C3 B13 5.5(6) . . . . ?
C4 B16 C3 B13 -32.9(4) . . . . ?
B21 B16 C3 B13 66.2(6) . . . . ?
B17 B16 C3 B13 110.1(5) . . . . ?
B15 B16 C3 B17 -104.6(5) . . . . ?
C4 B16 C3 B17 -143.0(5) . . . . ?
B21 B16 C3 B17 -43.9(5) . . . . ?
B15 B16 C3 B18 -63.8(6) . . . . ?
C4 B16 C3 B18 -102.2(5) . . . . ?
B21 B16 C3 B18 -3.1(7) . . . . ?
B17 B16 C3 B18 40.8(5) . . . . ?
B15 B16 C3 S3 141.6(4) . . . . ?
C4 B16 C3 S3 103.2(4) . . . . ?
B21 B16 C3 S3 -157.7(4) . . . . ?
B17 B16 C3 S3 -113.8(5) . . . . ?
B19 B18 C3 C4 -2.9(6) . . . . ?
B13 B18 C3 C4 38.3(5) . . . . ?
B22 B18 C3 C4 -63.4(6) . . . . ?
B17 B18 C3 C4 -107.2(5) . . . . ?
B19 B18 C3 B13 -41.2(5) . . . . ?
B22 B18 C3 B13 -101.8(5) . . . . ?
B17 B18 C3 B13 -145.5(5) . . . . ?
B19 B18 C3 B17 104.3(6) . . . . ?
B13 B18 C3 B17 145.5(5) . . . . ?
B22 B18 C3 B17 43.8(5) . . . . ?
B19 B18 C3 B16 63.8(6) . . . . ?
B13 B18 C3 B16 105.0(5) . . . . ?
B22 B18 C3 B16 3.2(7) . . . . ?
B17 B18 C3 B16 -40.5(5) . . . . ?
B19 B18 C3 S3 -140.7(4) . . . . ?
B13 B18 C3 S3 -99.5(5) . . . . ?
B22 B18 C3 S3 158.8(4) . . . . ?
B17 B18 C3 S3 115.0(5) . . . . ?
B13 C3 C4 B14 39.4(4) . . . . ?
B17 C3 C4 B14 -70.0(6) . . . . ?
B16 C3 C4 B14 -106.3(5) . . . . ?
B18 C3 C4 B14 0.8(6) . . . . ?
S3 C3 C4 B14 139.9(4) . . . . ?
B13 C3 C4 B16 145.7(4) . . . . ?
B17 C3 C4 B16 36.3(4) . . . . ?
B18 C3 C4 B16 107.1(5) . . . . ?
S3 C3 C4 B16 -113.8(4) . . . . ?
B17 C3 C4 B13 -109.4(5) . . . . ?
B16 C3 C4 B13 -145.7(4) . . . . ?
B18 C3 C4 B13 -38.6(4) . . . . ?
S3 C3 C4 B13 100.6(4) . . . . ?
B13 C3 C4 B15 108.4(5) . . . . ?
B17 C3 C4 B15 -0.9(6) . . . . ?
B16 C3 C4 B15 -37.2(4) . . . . ?
B18 C3 C4 B15 69.9(5) . . . . ?
S3 C3 C4 B15 -151.0(4) . . . . ?
B13 C3 C4 S4 -106.0(5) . . . . ?
B17 C3 C4 S4 144.6(4) . . . . ?
B16 C3 C4 S4 108.3(5) . . . . ?
B18 C3 C4 S4 -144.6(4) . . . . ?
S3 C3 C4 S4 -5.5(6) . . . . ?
B13 B14 C4 C3 -38.5(4) . . . . ?
B19 B14 C4 C3 1.7(6) . . . . ?
B20 B14 C4 C3 66.8(6) . . . . ?
B15 B14 C4 C3 101.2(5) . . . . ?
B13 B14 C4 B16 -104.3(5) . . . . ?
B19 B14 C4 B16 -64.1(6) . . . . ?
B20 B14 C4 B16 1.0(6) . . . . ?
B15 B14 C4 B16 35.4(5) . . . . ?
B19 B14 C4 B13 40.2(5) . . . . ?
B20 B14 C4 B13 105.3(5) . . . . ?
B15 B14 C4 B13 139.7(5) . . . . ?
B13 B14 C4 B15 -139.7(5) . . . . ?
B19 B14 C4 B15 -99.5(5) . . . . ?
B20 B14 C4 B15 -34.4(5) . . . . ?
B13 B14 C4 S4 105.2(5) . . . . ?
B19 B14 C4 S4 145.4(5) . . . . ?
B20 B14 C4 S4 -149.5(4) . . . . ?
B15 B14 C4 S4 -115.1(5) . . . . ?
B15 B16 C4 C3 -137.3(5) . . . . ?
B21 B16 C4 C3 -97.3(5) . . . . ?
B17 B16 C4 C3 -32.3(4) . . . . ?
B15 B16 C4 B14 -38.2(5) . . . . ?
C3 B16 C4 B14 99.2(5) . . . . ?
B21 B16 C4 B14 1.8(7) . . . . ?
B17 B16 C4 B14 66.9(6) . . . . ?
B15 B16 C4 B13 -105.5(5) . . . . ?
C3 B16 C4 B13 31.8(4) . . . . ?
B21 B16 C4 B13 -65.5(6) . . . . ?
B17 B16 C4 B13 -0.5(6) . . . . ?
C3 B16 C4 B15 137.3(5) . . . . ?
B21 B16 C4 B15 40.0(5) . . . . ?
B17 B16 C4 B15 105.0(5) . . . . ?
B15 B16 C4 S4 113.7(5) . . . . ?
C3 B16 C4 S4 -109.0(4) . . . . ?
B21 B16 C4 S4 153.7(4) . . . . ?
B17 B16 C4 S4 -141.3(4) . . . . ?
B14 B13 C4 C3 136.8(5) . . . . ?
B18 B13 C4 C3 36.3(4) . . . . ?
B19 B13 C4 C3 97.2(5) . . . . ?
C3 B13 C4 B14 -136.8(5) . . . . ?
B18 B13 C4 B14 -100.5(5) . . . . ?
B19 B13 C4 B14 -39.6(5) . . . . ?
C3 B13 C4 B16 -32.4(4) . . . . ?
B14 B13 C4 B16 104.4(5) . . . . ?
B18 B13 C4 B16 3.9(6) . . . . ?
B19 B13 C4 B16 64.8(6) . . . . ?
C3 B13 C4 B15 -96.6(5) . . . . ?
B14 B13 C4 B15 40.1(5) . . . . ?
B18 B13 C4 B15 -60.4(6) . . . . ?
B19 B13 C4 B15 0.5(7) . . . . ?
C3 B13 C4 S4 109.0(4) . . . . ?
B14 B13 C4 S4 -114.2(5) . . . . ?
B18 B13 C4 S4 145.3(4) . . . . ?
B19 B13 C4 S4 -153.8(4) . . . . ?
B21 B15 C4 C3 -4.6(6) . . . . ?
B16 B15 C4 C3 38.5(4) . . . . ?
B20 B15 C4 C3 -67.8(6) . . . . ?
B14 B15 C4 C3 -102.6(5) . . . . ?
B21 B15 C4 B14 98.0(5) . . . . ?
B16 B15 C4 B14 141.1(5) . . . . ?
B20 B15 C4 B14 34.9(5) . . . . ?
B21 B15 C4 B16 -43.1(5) . . . . ?
B20 B15 C4 B16 -106.3(5) . . . . ?
B14 B15 C4 B16 -141.1(5) . . . . ?
B21 B15 C4 B13 59.4(6) . . . . ?
B16 B15 C4 B13 102.5(5) . . . . ?
B20 B15 C4 B13 -3.7(7) . . . . ?
B14 B15 C4 B13 -38.6(5) . . . . ?
B21 B15 C4 S4 -148.2(5) . . . . ?
B16 B15 C4 S4 -105.0(5) . . . . ?
B20 B15 C4 S4 148.7(4) . . . . ?
B14 B15 C4 S4 113.9(5) . . . . ?
C7 C6 C8 C9 36.5(9) . . . . ?
C5 C6 C8 C9 -91.7(8) . . . . ?
C7 C6 C8 C13 -151.4(6) . . . . ?
C5 C6 C8 C13 80.4(7) . . . . ?
C7 C6 C8 Ru1 -60.8(8) . . . . ?
C5 C6 C8 Ru1 171.0(5) . . . . ?
C13 C8 C9 C10 4.0(9) . . . . ?
C6 C8 C9 C10 175.9(6) . . . . ?
Ru1 C8 C9 C10 -53.3(6) . . . . ?
C13 C8 C9 Ru1 57.3(5) . . . . ?
C6 C8 C9 Ru1 -130.8(6) . . . . ?
C8 C9 C10 C11 -3.0(9) . . . . ?
Ru1 C9 C10 C11 -56.9(5) . . . . ?
C8 C9 C10 Ru1 53.9(6) . . . . ?
C9 C10 C11 C12 4.6(9) . . . . ?
Ru1 C10 C11 C12 -51.6(5) . . . . ?
C9 C10 C11 C14 -176.2(6) . . . . ?
Ru1 C10 C11 C14 127.5(6) . . . . ?
C9 C10 C11 Ru1 56.2(5) . . . . ?
C10 C11 C12 C13 -7.6(9) . . . . ?
C14 C11 C12 C13 173.2(5) . . . . ?
Ru1 C11 C12 C13 -59.8(5) . . . . ?
C10 C11 C12 Ru1 52.2(5) . . . . ?
C14 C11 C12 Ru1 -127.0(6) . . . . ?
C11 C12 C13 C8 8.7(9) . . . . ?
Ru1 C12 C13 C8 -51.1(5) . . . . ?
C11 C12 C13 Ru1 59.7(5) . . . . ?
C9 C8 C13 C12 -6.7(9) . . . . ?
C6 C8 C13 C12 -179.1(5) . . . . ?
Ru1 C8 C13 C12 50.5(5) . . . . ?
C9 C8 C13 Ru1 -57.2(5) . . . . ?
C6 C8 C13 Ru1 130.3(5) . . . . ?
C21 C16 C17 C18 0.0 . . . . ?
C15 C16 C17 C18 176.5(4) . . . . ?
Ru3 C16 C17 C18 -53.95(12) . . . . ?
C21 C16 C17 Ru3 53.95(12) . . . . ?
C15 C16 C17 Ru3 -129.6(4) . . . . ?
C16 C17 C18 C19 0.0 . . . . ?
Ru3 C17 C18 C19 -55.11(12) . . . . ?
C16 C17 C18 Ru3 55.11(12) . . . . ?
C17 C18 C19 C20 0.0 . . . . ?
Ru3 C18 C19 C20 -56.43(12) . . . . ?
C17 C18 C19 C22 179.4(5) . . . . ?
Ru3 C18 C19 C22 123.0(5) . . . . ?
C17 C18 C19 Ru3 56.43(12) . . . . ?
C18 C19 C20 C21 0.0 . . . . ?
C22 C19 C20 C21 -179.5(4) . . . . ?
Ru3 C19 C20 C21 -56.56(12) . . . . ?
C18 C19 C20 Ru3 56.56(12) . . . . ?
C22 C19 C20 Ru3 -123.0(4) . . . . ?
C19 C20 C21 C16 0.0 . . . . ?
Ru3 C20 C21 C16 -55.37(11) . . . . ?
C19 C20 C21 Ru3 55.37(11) . . . . ?
C17 C16 C21 C20 0.0 . . . . ?
C15 C16 C21 C20 -176.7(4) . . . . ?
Ru3 C16 C21 C20 54.08(12) . . . . ?
C17 C16 C21 Ru3 -54.08(12) . . . . ?
C15 C16 C21 Ru3 129.2(4) . . . . ?
C20 C19 C22 C23 -85.1(5) . . . . ?
C18 C19 C22 C23 95.5(6) . . . . ?
Ru3 C19 C22 C23 -167.3(4) . . . . ?
C20 C19 C22 C24 33.7(6) . . . . ?
C18 C19 C22 C24 -145.8(5) . . . . ?
Ru3 C19 C22 C24 -48.6(7) . . . . ?
C11 C12 Ru1 C10 -29.5(3) . . . . ?
C13 C12 Ru1 C10 100.7(4) . . . . ?
C11 C12 Ru1 C9 -66.7(3) . . . . ?
C13 C12 Ru1 C9 63.6(3) . . . . ?
C11 C12 Ru1 C8 -101.5(4) . . . . ?
C13 C12 Ru1 C8 28.7(3) . . . . ?
C13 C12 Ru1 C11 130.3(5) . . . . ?
C11 C12 Ru1 C13 -130.3(5) . . . . ?
C11 C12 Ru1 S1 3.7(5) . . . . ?
C13 C12 Ru1 S1 134.0(3) . . . . ?
C11 C12 Ru1 S2 96.5(3) . . . . ?
C13 C12 Ru1 S2 -133.3(3) . . . . ?
C11 C12 Ru1 S7 178.0(3) . . . . ?
C13 C12 Ru1 S7 -51.8(4) . . . . ?
C9 C10 Ru1 C12 -101.2(4) . . . . ?
C11 C10 Ru1 C12 29.4(4) . . . . ?
C11 C10 Ru1 C9 130.6(6) . . . . ?
C9 C10 Ru1 C8 -26.4(3) . . . . ?
C11 C10 Ru1 C8 104.1(4) . . . . ?
C9 C10 Ru1 C11 -130.6(6) . . . . ?
C9 C10 Ru1 C13 -64.0(4) . . . . ?
C11 C10 Ru1 C13 66.6(4) . . . . ?
C9 C10 Ru1 S1 94.5(3) . . . . ?
C11 C10 Ru1 S1 -134.9(4) . . . . ?
C9 C10 Ru1 S2 -177.5(3) . . . . ?
C11 C10 Ru1 S2 -46.9(4) . . . . ?
C9 C10 Ru1 S7 -4.5(7) . . . . ?
C11 C10 Ru1 S7 126.1(4) . . . . ?
C8 C9 Ru1 C12 -67.7(4) . . . . ?
C10 C9 Ru1 C12 67.0(4) . . . . ?
C8 C9 Ru1 C10 -134.7(5) . . . . ?
C10 C9 Ru1 C8 134.7(5) . . . . ?
C8 C9 Ru1 C11 -104.7(4) . . . . ?
C10 C9 Ru1 C11 30.0(4) . . . . ?
C8 C9 Ru1 C13 -31.1(4) . . . . ?
C10 C9 Ru1 C13 103.6(4) . . . . ?
C8 C9 Ru1 S1 140.1(3) . . . . ?
C10 C9 Ru1 S1 -85.2(4) . . . . ?
C8 C9 Ru1 S2 -128.5(4) . . . . ?
C10 C9 Ru1 S2 6.2(7) . . . . ?
C8 C9 Ru1 S7 43.1(4) . . . . ?
C10 C9 Ru1 S7 177.8(3) . . . . ?
C9 C8 Ru1 C12 101.6(4) . . . . ?
C13 C8 Ru1 C12 -28.4(3) . . . . ?
C6 C8 Ru1 C12 -138.6(6) . . . . ?
C9 C8 Ru1 C10 28.1(3) . . . . ?
C13 C8 Ru1 C10 -101.9(4) . . . . ?
C6 C8 Ru1 C10 147.9(6) . . . . ?
C13 C8 Ru1 C9 -129.9(5) . . . . ?
C6 C8 Ru1 C9 119.8(7) . . . . ?
C9 C8 Ru1 C11 64.7(4) . . . . ?
C13 C8 Ru1 C11 -65.2(4) . . . . ?
C6 C8 Ru1 C11 -175.5(6) . . . . ?
C9 C8 Ru1 C13 129.9(5) . . . . ?
C6 C8 Ru1 C13 -110.3(7) . . . . ?
C9 C8 Ru1 S1 -46.0(4) . . . . ?
C13 C8 Ru1 S1 -175.9(3) . . . . ?
C6 C8 Ru1 S1 73.8(6) . . . . ?
C9 C8 Ru1 S2 144.8(3) . . . . ?
C13 C8 Ru1 S2 14.9(5) . . . . ?
C6 C8 Ru1 S2 -95.4(7) . . . . ?
C9 C8 Ru1 S7 -142.8(3) . . . . ?
C13 C8 Ru1 S7 87.3(3) . . . . ?
C6 C8 Ru1 S7 -23.0(6) . . . . ?
C10 C11 Ru1 C12 -131.5(5) . . . . ?
C14 C11 Ru1 C12 114.2(7) . . . . ?
C12 C11 Ru1 C10 131.5(5) . . . . ?
C14 C11 Ru1 C10 -114.3(8) . . . . ?
C12 C11 Ru1 C9 101.5(4) . . . . ?
C10 C11 Ru1 C9 -29.9(4) . . . . ?
C14 C11 Ru1 C9 -144.3(7) . . . . ?
C12 C11 Ru1 C8 67.3(3) . . . . ?
C10 C11 Ru1 C8 -64.2(4) . . . . ?
C14 C11 Ru1 C8 -178.5(7) . . . . ?
C12 C11 Ru1 C13 30.1(3) . . . . ?
C10 C11 Ru1 C13 -101.4(4) . . . . ?
C14 C11 Ru1 C13 144.3(7) . . . . ?
C12 C11 Ru1 S1 -178.0(3) . . . . ?
C10 C11 Ru1 S1 50.5(4) . . . . ?
C14 C11 Ru1 S1 -63.8(6) . . . . ?
C12 C11 Ru1 S2 -86.2(3) . . . . ?
C10 C11 Ru1 S2 142.3(4) . . . . ?
C14 C11 Ru1 S2 28.0(6) . . . . ?
C12 C11 Ru1 S7 -3.8(5) . . . . ?
C10 C11 Ru1 S7 -135.3(4) . . . . ?
C14 C11 Ru1 S7 110.4(6) . . . . ?
C8 C13 Ru1 C12 133.2(5) . . . . ?
C12 C13 Ru1 C10 -67.4(4) . . . . ?
C8 C13 Ru1 C10 65.8(3) . . . . ?
C12 C13 Ru1 C9 -104.2(4) . . . . ?
C8 C13 Ru1 C9 28.9(3) . . . . ?
C12 C13 Ru1 C8 -133.2(5) . . . . ?
C12 C13 Ru1 C11 -30.1(3) . . . . ?
C8 C13 Ru1 C11 103.1(4) . . . . ?
C12 C13 Ru1 S1 -124.8(4) . . . . ?
C8 C13 Ru1 S1 8.3(6) . . . . ?
C12 C13 Ru1 S2 54.3(4) . . . . ?
C8 C13 Ru1 S2 -172.6(3) . . . . ?
C12 C13 Ru1 S7 134.1(3) . . . . ?
C8 C13 Ru1 S7 -92.7(3) . . . . ?
C18 C19 Ru3 C20 -130.72(7) . . . . ?
C22 C19 Ru3 C20 102.2(4) . . . . ?
C20 C19 Ru3 C18 130.72(6) . . . . ?
C22 C19 Ru3 C18 -127.1(4) . . . . ?
C20 C19 Ru3 C21 29.4 . . . . ?
C18 C19 Ru3 C21 -101.31(9) . . . . ?
C22 C19 Ru3 C21 131.6(4) . . . . ?
C20 C19 Ru3 C17 101.42(9) . . . . ?
C18 C19 Ru3 C17 -29.3 . . . . ?
C22 C19 Ru3 C17 -156.3(4) . . . . ?
C20 C19 Ru3 S5 -139.45(12) . . . . ?
C18 C19 Ru3 S5 89.84(13) . . . . ?
C22 C19 Ru3 S5 -37.2(4) . . . . ?
C20 C19 Ru3 C16 65.46(9) . . . . ?
C18 C19 Ru3 C16 -65.26(9) . . . . ?
C22 C19 Ru3 C16 167.7(4) . . . . ?
C20 C19 Ru3 S10 -55.81(12) . . . . ?
C18 C19 Ru3 S10 173.47(13) . . . . ?
C22 C19 Ru3 S10 46.4(4) . . . . ?
C20 C19 Ru3 S3 103.8(5) . . . . ?
C18 C19 Ru3 S3 -26.9(5) . . . . ?
C22 C19 Ru3 S3 -154.0(4) . . . . ?
C21 C20 Ru3 C19 131.03(6) . . . . ?
C21 C20 Ru3 C18 101.20(9) . . . . ?
C19 C20 Ru3 C18 -29.83(5) . . . . ?
C19 C20 Ru3 C21 -131.03(6) . . . . ?
C21 C20 Ru3 C17 64.63(9) . . . . ?
C19 C20 Ru3 C17 -66.40(9) . . . . ?
C21 C20 Ru3 S5 178.31(13) . . . . ?
C19 C20 Ru3 S5 47.28(13) . . . . ?
C21 C20 Ru3 C16 28.8 . . . . ?
C19 C20 Ru3 C16 -102.22(8) . . . . ?
C21 C20 Ru3 S10 -95.50(12) . . . . ?
C19 C20 Ru3 S10 133.47(12) . . . . ?
C21 C20 Ru3 S3 -26.33(19) . . . . ?
C19 C20 Ru3 S3 -157.36(18) . . . . ?
C17 C18 Ru3 C19 -131.15(7) . . . . ?
C17 C18 Ru3 C20 -101.28(9) . . . . ?
C19 C18 Ru3 C20 29.87(5) . . . . ?
C17 C18 Ru3 C21 -64.59(9) . . . . ?
C19 C18 Ru3 C21 66.56(9) . . . . ?
C19 C18 Ru3 C17 131.15(7) . . . . ?
C17 C18 Ru3 S5 138.34(13) . . . . ?
C19 C18 Ru3 S5 -90.51(13) . . . . ?
C17 C18 Ru3 C16 -28.73(5) . . . . ?
C19 C18 Ru3 C16 102.42(9) . . . . ?
C17 C18 Ru3 S10 -145.0(3) . . . . ?
C19 C18 Ru3 S10 -13.9(3) . . . . ?
C17 C18 Ru3 S3 40.86(15) . . . . ?
C19 C18 Ru3 S3 172.01(14) . . . . ?
C20 C21 Ru3 C19 -29.79(5) . . . . ?
C16 C21 Ru3 C19 102.01(9) . . . . ?
C16 C21 Ru3 C20 131.80(6) . . . . ?
C20 C21 Ru3 C18 -66.92(10) . . . . ?
C16 C21 Ru3 C18 64.88(9) . . . . ?
C20 C21 Ru3 C17 -103.17(9) . . . . ?
C16 C21 Ru3 C17 28.63(5) . . . . ?
C20 C21 Ru3 S5 -3.4(3) . . . . ?
C16 C21 Ru3 S5 128.4(3) . . . . ?
C20 C21 Ru3 C16 -131.80(6) . . . . ?
C20 C21 Ru3 S10 88.79(12) . . . . ?
C16 C21 Ru3 S10 -139.41(13) . . . . ?
C20 C21 Ru3 S3 163.96(12) . . . . ?
C16 C21 Ru3 S3 -64.24(12) . . . . ?
C18 C17 Ru3 C19 29.72(5) . . . . ?
C16 C17 Ru3 C19 -102.21(9) . . . . ?
C18 C17 Ru3 C20 66.88(10) . . . . ?
C16 C17 Ru3 C20 -65.04(9) . . . . ?
C16 C17 Ru3 C18 -131.93(7) . . . . ?
C18 C17 Ru3 C21 103.26(10) . . . . ?
C16 C17 Ru3 C21 -28.67(5) . . . . ?
C18 C17 Ru3 S5 -48.05(13) . . . . ?
C16 C17 Ru3 S5 -179.98(13) . . . . ?
C18 C17 Ru3 C16 131.93(7) . . . . ?
C18 C17 Ru3 S10 138.4(3) . . . . ?
C16 C17 Ru3 S10 6.5(3) . . . . ?
C18 C17 Ru3 S3 -149.73(12) . . . . ?
C16 C17 Ru3 S3 78.35(12) . . . . ?
C17 C16 Ru3 C19 66.03(9) . . . . ?
C21 C16 Ru3 C19 -66.24(9) . . . . ?
C15 C16 Ru3 C19 -175.6(4) . . . . ?
C17 C16 Ru3 C20 103.07(9) . . . . ?
C21 C16 Ru3 C20 -29.2 . . . . ?
C15 C16 Ru3 C20 -138.6(4) . . . . ?
C17 C16 Ru3 C18 29.1 . . . . ?
C21 C16 Ru3 C18 -103.19(10) . . . . ?
C15 C16 Ru3 C18 147.4(5) . . . . ?
C17 C16 Ru3 C21 132.27(7) . . . . ?
C15 C16 Ru3 C21 -109.4(5) . . . . ?
C21 C16 Ru3 C17 -132.27(7) . . . . ?
C15 C16 Ru3 C17 118.3(5) . . . . ?
C17 C16 Ru3 S5 0.0(2) . . . . ?
C21 C16 Ru3 S5 -132.2(2) . . . . ?
C15 C16 Ru3 S5 118.4(4) . . . . ?
C17 C16 Ru3 S10 -177.24(13) . . . . ?
C21 C16 Ru3 S10 50.49(13) . . . . ?
C15 C16 Ru3 S10 -58.9(4) . . . . ?
C17 C16 Ru3 S3 -105.69(12) . . . . ?
C21 C16 Ru3 S3 122.05(12) . . . . ?
C15 C16 Ru3 S3 12.7(4) . . . . ?
C4 C3 S3 Ru2 21.4(4) . . . . ?
B13 C3 S3 Ru2 88.9(4) . . . . ?
B17 C3 S3 Ru2 -125.9(4) . . . . ?
B16 C3 S3 Ru2 -48.4(5) . . . . ?
B18 C3 S3 Ru2 157.8(4) . . . . ?
C4 C3 S3 Ru3 129.8(3) . . . . ?
B13 C3 S3 Ru3 -162.6(3) . . . . ?
B17 C3 S3 Ru3 -17.4(5) . . . . ?
B16 C3 S3 Ru3 60.0(5) . . . . ?
B18 C3 S3 Ru3 -93.8(4) . . . . ?
S6 Ru2 S3 C3 76.90(19) . . . . ?
S4 Ru2 S3 C3 -23.30(18) . . . . ?
S2 Ru2 S3 C3 -66.4(4) . . . . ?
S10 Ru2 S3 C3 160.29(18) . . . . ?
S7 Ru2 S3 C3 -108.86(18) . . . . ?
S6 Ru2 S3 Ru3 -49.27(6) . . . . ?
S4 Ru2 S3 Ru3 -149.47(6) . . . . ?
S2 Ru2 S3 Ru3 167.5(4) . . . . ?
S10 Ru2 S3 Ru3 34.12(5) . . . . ?
S7 Ru2 S3 Ru3 124.97(5) . . . . ?
C19 Ru3 S3 C3 50.6(5) . . . . ?
C20 Ru3 S3 C3 136.1(3) . . . . ?
C18 Ru3 S3 C3 29.5(3) . . . . ?
C21 Ru3 S3 C3 119.8(2) . . . . ?
C17 Ru3 S3 C3 52.8(2) . . . . ?
S5 Ru3 S3 C3 -65.7(2) . . . . ?
C16 Ru3 S3 C3 87.8(2) . . . . ?
S10 Ru3 S3 C3 -147.9(2) . . . . ?
C19 Ru3 S3 Ru2 163.4(4) . . . . ?
C20 Ru3 S3 Ru2 -111.10(16) . . . . ?
C18 Ru3 S3 Ru2 142.36(13) . . . . ?
C21 Ru3 S3 Ru2 -127.38(10) . . . . ?
C17 Ru3 S3 Ru2 165.61(11) . . . . ?
S5 Ru3 S3 Ru2 47.15(6) . . . . ?
C16 Ru3 S3 Ru2 -159.32(11) . . . . ?
S10 Ru3 S3 Ru2 -35.10(5) . . . . ?
B8 C2 S2 Ru1 -152.0(4) . . . . ?
C1 C2 S2 Ru1 -4.0(4) . . . . ?
B9 C2 S2 Ru1 131.4(4) . . . . ?
B6 C2 S2 Ru1 -72.3(5) . . . . ?
B3 C2 S2 Ru1 64.0(4) . . . . ?
B8 C2 S2 Ru2 -42.9(5) . . . . ?
C1 C2 S2 Ru2 105.1(4) . . . . ?
B9 C2 S2 Ru2 -119.5(4) . . . . ?
B6 C2 S2 Ru2 36.8(5) . . . . ?
B3 C2 S2 Ru2 173.1(3) . . . . ?
C12 Ru1 S2 C2 -139.8(3) . . . . ?
C10 Ru1 S2 C2 -76.7(3) . . . . ?
C9 Ru1 S2 C2 -81.2(5) . . . . ?
C8 Ru1 S2 C2 -179.1(4) . . . . ?
C11 Ru1 S2 C2 -103.0(3) . . . . ?
C13 Ru1 S2 C2 -169.1(3) . . . . ?
S1 Ru1 S2 C2 10.5(2) . . . . ?
S7 Ru1 S2 C2 106.3(2) . . . . ?
C12 Ru1 S2 Ru2 99.96(16) . . . . ?
C10 Ru1 S2 Ru2 163.1(2) . . . . ?
C9 Ru1 S2 Ru2 158.6(4) . . . . ?
C8 Ru1 S2 Ru2 60.7(3) . . . . ?
C11 Ru1 S2 Ru2 136.81(17) . . . . ?
C13 Ru1 S2 Ru2 70.72(18) . . . . ?
S1 Ru1 S2 Ru2 -109.68(6) . . . . ?
S7 Ru1 S2 Ru2 -13.88(5) . . . . ?
S6 Ru2 S2 C2 72.6(2) . . . . ?
S3 Ru2 S2 C2 -143.8(4) . . . . ?
S4 Ru2 S2 C2 173.0(2) . . . . ?
S10 Ru2 S2 C2 -12.2(2) . . . . ?
S7 Ru2 S2 C2 -100.6(2) . . . . ?
S6 Ru2 S2 Ru1 -173.34(6) . . . . ?
S3 Ru2 S2 Ru1 -29.7(4) . . . . ?
S4 Ru2 S2 Ru1 -72.93(6) . . . . ?
S10 Ru2 S2 Ru1 101.93(6) . . . . ?
S7 Ru2 S2 Ru1 13.51(5) . . . . ?
S3 Ru2 S6 S5 34.20(9) . . . . ?
S4 Ru2 S6 S5 124.97(8) . . . . ?
S2 Ru2 S6 S5 -149.95(9) . . . . ?
S10 Ru2 S6 S5 -39.01(9) . . . . ?
S7 Ru2 S6 S5 -123.2(2) . . . . ?
C19 Ru3 S10 S9 105.66(13) . . . . ?
C20 Ru3 S10 S9 75.68(12) . . . . ?
C18 Ru3 S10 S9 115.2(2) . . . . ?
C21 Ru3 S10 S9 39.03(12) . . . . ?
C17 Ru3 S10 S9 7.3(3) . . . . ?
S5 Ru3 S10 S9 -166.90(9) . . . . ?
C16 Ru3 S10 S9 11.84(14) . . . . ?
S3 Ru3 S10 S9 -69.50(7) . . . . ?
C19 Ru3 S10 Ru2 -151.73(11) . . . . ?
C20 Ru3 S10 Ru2 178.29(10) . . . . ?
C18 Ru3 S10 Ru2 -142.2(2) . . . . ?
C21 Ru3 S10 Ru2 141.65(10) . . . . ?
C17 Ru3 S10 Ru2 109.9(3) . . . . ?
S5 Ru3 S10 Ru2 -64.28(6) . . . . ?
C16 Ru3 S10 Ru2 114.45(11) . . . . ?
S3 Ru3 S10 Ru2 33.12(5) . . . . ?
S6 Ru2 S10 S9 169.26(7) . . . . ?
S3 Ru2 S10 S9 69.98(7) . . . . ?
S4 Ru2 S10 S9 57.6(2) . . . . ?
S2 Ru2 S10 S9 -104.62(7) . . . . ?
S7 Ru2 S10 S9 -25.75(7) . . . . ?
S6 Ru2 S10 Ru3 64.93(6) . . . . ?
S3 Ru2 S10 Ru3 -34.35(5) . . . . ?
S4 Ru2 S10 Ru3 -46.7(2) . . . . ?
S2 Ru2 S10 Ru3 151.05(5) . . . . ?
S7 Ru2 S10 Ru3 -130.08(5) . . . . ?
S9 S8 S7 Ru1 150.44(8) . . . . ?
S9 S8 S7 Ru2 46.43(9) . . . . ?
C12 Ru1 S7 S8 176.95(17) . . . . ?
C10 Ru1 S7 S8 91.4(4) . . . . ?
C9 Ru1 S7 S8 88.38(18) . . . . ?
C8 Ru1 S7 S8 111.32(17) . . . . ?
C11 Ru1 S7 S8 179.5(3) . . . . ?
C13 Ru1 S7 S8 148.76(16) . . . . ?
S1 Ru1 S7 S8 -5.90(8) . . . . ?
S2 Ru1 S7 S8 -94.43(8) . . . . ?
C12 Ru1 S7 Ru2 -74.99(17) . . . . ?
C10 Ru1 S7 Ru2 -160.5(4) . . . . ?
C9 Ru1 S7 Ru2 -163.56(17) . . . . ?
C8 Ru1 S7 Ru2 -140.61(16) . . . . ?
C11 Ru1 S7 Ru2 -72.5(3) . . . . ?
C13 Ru1 S7 Ru2 -103.18(15) . . . . ?
S1 Ru1 S7 Ru2 102.16(6) . . . . ?
S2 Ru1 S7 Ru2 13.63(5) . . . . ?
S6 Ru2 S7 S8 72.6(2) . . . . ?
S3 Ru2 S7 S8 -84.87(7) . . . . ?
S4 Ru2 S7 S8 -173.77(8) . . . . ?
S2 Ru2 S7 S8 99.92(7) . . . . ?
S10 Ru2 S7 S8 -10.69(8) . . . . ?
S6 Ru2 S7 Ru1 -40.7(2) . . . . ?
S3 Ru2 S7 Ru1 161.75(5) . . . . ?
S4 Ru2 S7 Ru1 72.85(6) . . . . ?
S2 Ru2 S7 Ru1 -13.47(5) . . . . ?
S10 Ru2 S7 Ru1 -124.08(5) . . . . ?
C3 C4 S4 Ru2 -13.2(5) . . . . ?
B14 C4 S4 Ru2 -153.5(4) . . . . ?
B16 C4 S4 Ru2 57.6(4) . . . . ?
B13 C4 S4 Ru2 -81.6(4) . . . . ?
B15 C4 S4 Ru2 126.6(4) . . . . ?
S6 Ru2 S4 C4 -77.1(2) . . . . ?
S3 Ru2 S4 C4 20.6(2) . . . . ?
S2 Ru2 S4 C4 -164.1(2) . . . . ?
S10 Ru2 S4 C4 32.5(3) . . . . ?
S7 Ru2 S4 C4 116.9(2) . . . . ?
Ru2 S6 S5 Ru3 -1.98(11) . . . . ?
C19 Ru3 S5 S6 162.22(12) . . . . ?
C20 Ru3 S5 S6 135.99(12) . . . . ?
C18 Ru3 S5 S6 -160.87(13) . . . . ?
C21 Ru3 S5 S6 138.3(2) . . . . ?
C17 Ru3 S5 S6 -134.70(12) . . . . ?
C16 Ru3 S5 S6 -134.7(2) . . . . ?
S10 Ru3 S5 S6 42.99(9) . . . . ?
S3 Ru3 S5 S6 -29.80(9) . . . . ?
S7 S8 S9 S10 -66.86(10) . . . . ?
Ru3 S10 S9 S8 155.64(8) . . . . ?
Ru2 S10 S9 S8 58.35(9) . . . . ?
B5 C1 S1 Ru1 158.9(4) . . . . ?
B6 C1 S1 Ru1 86.4(4) . . . . ?
C2 C1 S1 Ru1 15.8(4) . . . . ?
B4 C1 S1 Ru1 -127.7(4) . . . . ?
B3 C1 S1 Ru1 -54.8(4) . . . . ?
C12 Ru1 S1 C1 79.4(4) . . . . ?
C10 Ru1 S1 C1 109.6(3) . . . . ?
C9 Ru1 S1 C1 146.5(2) . . . . ?
C8 Ru1 S1 C1 170.7(2) . . . . ?
C11 Ru1 S1 C1 81.8(3) . . . . ?
C13 Ru1 S1 C1 165.1(4) . . . . ?
S2 Ru1 S1 C1 -14.1(2) . . . . ?
S7 Ru1 S1 C1 -95.3(2) . . . . ?
